data_1568314
loop_
_publ_author_name
'Ackermann, Matthias T.'
'Seidl, Michael'
'Grande, Riccardo'
'Zhou, Yuqiao'
'Ferguson, Michael J.'
'Timoshkin, Alexey Y.'
'Rivard, Eric'
'Scheer, Manfred'

_publ_section_title
;
 A convenient route to mixed cationic group 13/14/15 compounds
;
_journal_issue 9
_journal_name_full 'Chemical Science'
_journal_page_first 2313
_journal_page_last 2317
_journal_paper_doi 10.1039/D2SC06594K
_journal_volume 14
_journal_year 2023
_chemical_formula_moiety 'C54 H80 As B2 Ge N4, C F3 O3 S, 0.8(C H2 Cl2)'
_chemical_formula_sum 'C55.8 H81.6 As B2 Cl1.6 F3 Ge N4 O3 S'
_chemical_formula_weight 1171.36
_space_group_crystal_system monoclinic
_space_group_IT_number 14
_space_group_name_Hall '-P 2ybc'
_space_group_name_H-M_alt 'P 1 21/c 1'
_atom_sites_solution_hydrogens geom
_audit_creation_date 2022-08-22
_audit_creation_method
;
Olex2 1.5-alpha
(compiled 2022.06.10 svn.r3fa896fb for OlexSys, GUI svn.r6535)
;
_audit_update_record
;
2022-11-15 deposited with the CCDC.	2023-01-20 downloaded from the CCDC.
;
_cell_angle_alpha 90
_cell_angle_beta 105.9603(7)
_cell_angle_gamma 90
_cell_formula_units_Z 8
_cell_length_a 35.2609(2)
_cell_length_b 10.43718(8)
_cell_length_c 35.8116(3)
_cell_measurement_reflns_used 58294
_cell_measurement_temperature 100.00(10)
_cell_measurement_theta_max 74.6500
_cell_measurement_theta_min 2.5270
_cell_volume 12671.50(17)
_computing_cell_refinement 'CrysAlisPro 1.171.41.118a (Rigaku OD, 2021)'
_computing_data_collection 'CrysAlisPro 1.171.41.118a (Rigaku OD, 2021)'
_computing_data_reduction 'CrysAlisPro 1.171.41.118a (Rigaku OD, 2021)'
_computing_molecular_graphics 'Olex2 1.5-alpha (Dolomanov et al., 2009)'
_computing_publication_material 'Olex2 1.5-alpha (Dolomanov et al., 2009)'
_computing_structure_refinement 'SHELXL 2018/3 (Sheldrick, 2015)'
_computing_structure_solution 'SHELXT  (Sheldrick, 2015)'
_diffrn_ambient_environment N~2~
_diffrn_ambient_temperature 100.00(10)
_diffrn_detector 'Hybrid Pixel Array Detector'
_diffrn_detector_area_resol_mean 10.0000
_diffrn_detector_type 'HyPix-Arc 150'
_diffrn_measured_fraction_theta_full 0.997
_diffrn_measured_fraction_theta_max 0.984
_diffrn_measurement_details
;
List of Runs (angles in degrees, time in seconds):

  # Type    Start    End  Width  t~exp~   \w     \q     \k     \f   Frames
#--------------------------------------------------------------------------
  1  \w     36.00 108.00   0.50    1.20    --   65.12  15.00  30.00  144
  2  \w     48.00 120.00   0.50    1.20    --   76.81  15.00  90.00  144
  3  \w     59.00  98.00   0.50    1.20    --   76.81  15.00  30.00   78
  4  \w     65.00  99.00   0.50    1.20    --   65.12   0.00 -30.00   68
  5  \w     30.00  60.00   0.50    1.20    --   65.12   0.00 -30.00   60
  6  \w     51.00  77.00   0.50    1.20    --   76.81  15.00 -90.00   52
  7  \w     79.00 108.00   0.50    1.20    --   76.81  15.00 -90.00   58
  8  \w     46.00 107.00   0.50    1.20    --   76.81   0.00-180.00  122
  9  \w     33.00  75.00   0.50    1.20    --   65.12-111.00 -95.00   84
 10  \w     77.00 103.00   0.50    1.20    --   76.81-125.00-120.00   52
 11  \w     36.00  98.00   0.50    1.20    --   76.81-125.00-150.00  124
 12  \w     35.00  70.00   0.50    1.20    --   76.81-125.00-120.00   70
 13  \w     43.00 101.00   0.50    1.20    --   76.81-125.00 -60.00  116
 14  \w     42.00 102.00   0.50    1.20    --   76.81-125.00 -30.00  120
 15  \w     57.00 103.00   0.50    1.20    --   76.81-125.00  30.00   92
 16  \w     44.00 100.00   0.50    1.20    --   76.81-125.00 150.00  112
 17  \w     49.00 100.00   0.50    1.20    --   76.81-125.00  90.00  102
 18  \w     38.00  63.00   0.50    1.20    --   72.93-111.00 -95.00   50
 19  \w     46.00  93.00   0.50    1.20    --   76.81-111.00 -95.00   94
 20  \w     55.00 103.00   0.50    1.20    --   76.81-125.00   0.00   96
 21  \w     37.00 101.00   0.50    1.20    --   76.81-125.00  60.00  128
 22  \w    -92.00 -31.00   0.50    1.20    --  -66.48   0.00-180.00  122
 23  \w    -65.00 -29.00   0.50    1.20    --  -66.48 125.00-120.00   72
 24  \w    -94.00 -51.00   0.50    1.20    --  -67.47 125.00 -90.00   86
 25  \w    -82.00 -56.00   0.50    1.20    --  -66.48 111.00  -1.00   52
 26  \w    -75.00 -29.00   0.50    1.20    --  -67.47 111.00  -1.00   92
;
_diffrn_measurement_device 'four-circle diffractometer'
_diffrn_measurement_device_type 'XtaLAB Synergy R, DW system, HyPix-Arc 150'
_diffrn_measurement_method '\w scans'
_diffrn_orient_matrix_type 'CrysAlisPro convention (1999,Acta A55,543-557)'
_diffrn_orient_matrix_UB_11 -0.0143509000
_diffrn_orient_matrix_UB_12 0.0964129000
_diffrn_orient_matrix_UB_13 0.0257121000
_diffrn_orient_matrix_UB_21 -0.0230421000
_diffrn_orient_matrix_UB_22 -0.1076188000
_diffrn_orient_matrix_UB_23 0.0135354000
_diffrn_orient_matrix_UB_31 0.0364336000
_diffrn_orient_matrix_UB_32 -0.0301485000
_diffrn_orient_matrix_UB_33 0.0340361000
_diffrn_radiation_monochromator mirror
_diffrn_radiation_probe x-ray
_diffrn_radiation_type 'Cu K\a'
_diffrn_radiation_wavelength 1.54184
_diffrn_reflns_av_R_equivalents 0.0497
_diffrn_reflns_av_unetI/netI 0.0379
_diffrn_reflns_Laue_measured_fraction_full 0.997
_diffrn_reflns_Laue_measured_fraction_max 0.984
_diffrn_reflns_limit_h_max 44
_diffrn_reflns_limit_h_min -41
_diffrn_reflns_limit_k_max 12
_diffrn_reflns_limit_k_min -12
_diffrn_reflns_limit_l_max 44
_diffrn_reflns_limit_l_min -43
_diffrn_reflns_number 130860
_diffrn_reflns_point_group_measured_fraction_full 0.997
_diffrn_reflns_point_group_measured_fraction_max 0.984
_diffrn_reflns_theta_full 67.684
_diffrn_reflns_theta_max 75.046
_diffrn_reflns_theta_min 2.539
_diffrn_source 'Rotating-anode X-ray tube'
_diffrn_source_type 'Rigaku (Cu) X-ray Source'
_exptl_absorpt_coefficient_mu 2.569
_exptl_absorpt_correction_T_max 1.000
_exptl_absorpt_correction_T_min 0.649
_exptl_absorpt_correction_type gaussian
_exptl_absorpt_process_details
;
CrysAlisPro 1.171.41.118a (Rigaku Oxford Diffraction, 2021)
Numerical absorption correction based on gaussian integration over
a multifaceted crystal model
Empirical absorption correction using spherical harmonics,
implemented in SCALE3 ABSPACK scaling algorithm.
;
_exptl_crystal_colour 'clear colourless'
_exptl_crystal_colour_lustre clear
_exptl_crystal_colour_primary colourless
_exptl_crystal_density_diffrn 1.228
_exptl_crystal_description block
_exptl_crystal_F_000 4909
_exptl_crystal_size_max 0.17
_exptl_crystal_size_mid 0.09
_exptl_crystal_size_min 0.03
_refine_diff_density_max 0.744
_refine_diff_density_min -0.939
_refine_diff_density_rms 0.080
_refine_ls_extinction_method none
_refine_ls_goodness_of_fit_ref 1.067
_refine_ls_hydrogen_treatment constr
_refine_ls_matrix_type full
_refine_ls_number_parameters 1756
_refine_ls_number_reflns 25685
_refine_ls_number_restraints 1150
_refine_ls_restrained_S_all 1.078
_refine_ls_R_factor_all 0.0857
_refine_ls_R_factor_gt 0.0734
_refine_ls_shift/su_max 0.001
_refine_ls_shift/su_mean 0.000
_refine_ls_structure_factor_coef Fsqd
_refine_ls_weighting_details 'w=1/[\s^2^(Fo^2^)+(0.0864P)^2^+31.4566P] where P=(Fo^2^+2Fc^2^)/3'
_refine_ls_weighting_scheme calc
_refine_ls_wR_factor_gt 0.1925
_refine_ls_wR_factor_ref 0.1992
_reflns_Friedel_coverage 0.000
_reflns_number_gt 21418
_reflns_number_total 25685
_reflns_threshold_expression 'I > 2\s(I)'
_cod_data_source_file d2sc06594k2.cif
_cod_data_source_block ma376_2_mp_abs_gaus
_cod_depositor_comments 'Adding full bibliography for 1568311--1568314.cif.'
_cod_original_cell_volume 12671.53(16)
_cod_original_formula_sum 'C55.80 H81.60 As B2 Cl1.60 F3 Ge N4 O3 S'
_cod_database_code 1568314
_shelx_shelxl_version_number 2018/3
_chemical_oxdiff_formula 'C55 H80 B2 F3 Ge N4 O3 As S Cl2'
_shelx_space_group_comment
;
The symmetry employed for this shelxl refinement is uniquely defined
by the following loop, which should always be used as a source of
symmetry information in preference to the above space-group names.
They are only intended as comments.
;
_shelx_estimated_absorpt_t_max 0.927
_shelx_estimated_absorpt_t_min 0.669
_olex2_refinement_description
;
1. Fixed Uiso
 At 1.2 times of:
  All B(H,H) groups, All C(H) groups, All C(H,H) groups, All Ge(H,H) groups,
  All As(H,H) groups
 At 1.5 times of:
  All C(H,H,H) groups
2. Restrained distances
 C28-B2B
 1.6 with sigma of 0.01
 C112-F9 = C112-F7 = C112-F8
 1.35 with sigma of 0.02
 Cl4-C114 = Cl2-C113 = Cl10-C42 = Cl3-C114 = Cl1-C113 = Cl9-C42
 1.75 with sigma of 0.02
 F9-F7 = F7-F8 = F8-F9
 2.15 with sigma of 0.04
 Ge2B-B3B \\sim Ge2C-B3C \\sim Ge2A-B3A
 with sigma of 0.02
 As2A-B4A \\sim As2A-B3A \\sim As2C-B3C \\sim As2B-B3B \\sim As2C-B4C \\sim
As2B-B5B
 with sigma of 0.01
 C81A-C79 \\sim C81B-C79
 with sigma of 0.02
 Ge2A-C82 \\sim Ge2B-C55 \\sim Ge2C-C55
 with sigma of 0.02
 C82-B5B \\sim C55-B4A
 with sigma of 0.02
 C94A-C95A \\sim C94A-C96A \\sim C95B-C94B \\sim C96B-C94B
 with sigma of 0.02
 S3-O7 \\sim S3-O9 \\sim S3-O8
 with sigma of 0.02
 O7-O9 \\sim O9-O8 \\sim O7-O8
 with sigma of 0.04
 C112-O7 \\sim C112-O9 \\sim C112-O8
 with sigma of 0.04
 C41B-C40 \\sim C41A-C40 \\sim C42A-C40 \\sim C42B-C40
 with sigma of 0.02
 As1A-B1A \\sim As1C-B1C \\sim As1B-B1B \\sim As1D-B1D
 with sigma of 0.01
 As1A-B2A \\sim As1C-B2C \\sim As1B-B2B \\sim As1D-B2D
 with sigma of 0.02
 Ge1B-B1B \\sim Ge1D-B1D \\sim Ge1A-B1A \\sim Ge1C-B1C
 with sigma of 0.01
 C1-B2A \\sim C1-B2C \\sim C28-B2D \\sim C28-B2B
 with sigma of 0.02
 Ge1B-C1 \\sim Ge1D-C1 \\sim Ge1A-C28 \\sim Ge1C-C28
 with sigma of 0.01
 C52-C48 \\sim C54A-C52 \\sim C53A-C52
 with sigma of 0.02
 S3-F9 \\sim S3-F7 \\sim S3-F8
 with sigma of 0.04
 Cl8-C116 \\sim Cl6-C115 \\sim Cl7-C116 \\sim Cl5-C115
 with sigma of 0.02
 S3-C112 \\sim S2-C111
 with sigma of 0.02
3. Uiso/Uaniso restraints and constraints
B5B \\sim B4C \\sim Ge2A \\sim As2C \\sim B3A \\sim As2B \\sim B3B \\sim B3C
\\sim As2A \\sim Ge2C \\sim Ge2B \\sim B4A: within 2.4A with sigma of 0.01 and
sigma for terminal atoms of 0.01 within 2.4A
C112 \\sim F9 \\sim F7 \\sim F8 \\sim S3 \\sim O7 \\sim O9 \\sim O8 \\sim Cl7
\\sim C116 \\sim Cl8 \\sim C115 \\sim Cl5 \\sim Cl6: within 1.9A with sigma of
0.01 and sigma for terminal atoms of 0.01 within 1.9A
Ge1B \\sim B2A \\sim B2C \\sim Ge1D \\sim As1A \\sim As1C \\sim B1B \\sim B1D
\\sim As1D \\sim As1B \\sim Ge1C \\sim B1A \\sim B1C \\sim Ge1A \\sim B2B \\sim
B2D: within 2.4A with sigma of 0.01 and sigma for terminal atoms of 0.01 within
2.4A
C42A \\sim C42B \\sim C40 \\sim C41A \\sim C41B: within 1.7A with sigma of 0.01
and sigma for terminal atoms of 0.02 within 1.7A
C52 \\sim C53A \\sim C53B \\sim C54A \\sim C54B: within 1.7A with sigma of 0.01
and sigma for terminal atoms of 0.02 within 1.7A
Cl2 \\sim C113 \\sim Cl1 \\sim Cl9 \\sim C42 \\sim C114 \\sim Cl10 \\sim Cl4
\\sim Cl3: within 1.9A with sigma of 0.01 and sigma for terminal atoms of 0.01
within 1.9A
Uanis(B5B) \\sim Ueq: with sigma of 0.001 and sigma for terminal atoms of 0.001
Uanis(B1A) \\sim Ueq: with sigma of 0.002 and sigma for terminal atoms of 0.01
Uanis(B1C) \\sim Ueq: with sigma of 0.01 and sigma for terminal atoms of 0.01
Uanis(B2D) = Uanis(B2B)
4. Others
 Sof(C96A)=Sof(H96A)=Sof(H96B)=Sof(H96C)=Sof(C95A)=Sof(H95A)=Sof(H95B)=
 Sof(H95C)=Sof(C94A)=Sof(H94A)=1-FVAR(1)
 Sof(C94B)=Sof(H94B)=Sof(C96B)=Sof(H96D)=Sof(H96E)=Sof(H96F)=Sof(C95B)=
 Sof(H95D)=Sof(H95E)=Sof(H95F)=FVAR(1)
 Sof(H10A)=1-FVAR(2)
 Sof(H103)=FVAR(2)
 Fixed Sof: Ge2A(0.55) H2AC(0.55) H2AD(0.55) Ge1C(0.18) H1CA(0.18) H1CB(0.18)
 As2A(0.55) H2AE(0.55) H2AF(0.55) Ge2B(0.37) H2BC(0.37) H2BD(0.37) S2(0.89)
 As2B(0.37) H2BE(0.37) H2BF(0.37) Ge1B(0.2) H1BA(0.2) H1BB(0.2) As1B(0.2)
 H1BC(0.2) H1BD(0.2) F6(0.89) F4(0.89) O4(0.89) O5(0.89) F5(0.89) O6(0.89)
 H40(0.39) H40A(0.61) H79(0.41) H79A(0.59) H52(0.55) H52A(0.45) C111(0.89)
 B3A(0.55) H3AA(0.55) H3AB(0.55) C42B(0.39) H42A(0.39) H42B(0.39) H42C(0.39)
 C41B(0.39) H41A(0.39) H41B(0.39) H41C(0.39) C105(0.48) H10K(0.48) H10L(0.48)
 H10M(0.48) C81B(0.41) H81A(0.41) H81B(0.41) H81C(0.41) C54A(0.55) H54A(0.55)
 H54B(0.55) H54C(0.55) C53A(0.55) H53A(0.55) H53B(0.55) H53C(0.55) As1D(0.07)
 H1DA(0.07) H1DB(0.07) Ge1A(0.55) H1AA(0.55) H1AB(0.55) B4A(0.55) H4AA(0.55)
 H4AB(0.55) B3B(0.37) H3BA(0.37) H3BB(0.37) B5B(0.37) H5BA(0.37) H5BB(0.37)
 As2C(0.08) H2CC(0.08) H2CD(0.08) Cl5(0.5) Cl6(0.5) C115(0.5) H11D(0.5)
 H11E(0.5) Cl7(0.25) Cl8(0.25) C116(0.25) H11F(0.25) H11G(0.25) C112(0.11)
 F9(0.11) F7(0.11) F8(0.11) S3(0.11) O7(0.11) O9(0.11) O8(0.11) C54B(0.45)
 H54D(0.45) H54E(0.45) H54F(0.45) C53B(0.45) H53D(0.45) H53E(0.45) H53F(0.45)
 B2A(0.55) H2AA(0.55) H2AB(0.55) Cl2(0.3) Cl1(0.3) C113(0.3) H11H(0.3)
 H11I(0.3) Cl10(0.3) Cl9(0.3) C42(0.3) H42G(0.3) H42H(0.3) Cl4(0.25) Cl3(0.25)
 C114(0.25) H11J(0.25) H11K(0.25) B1A(0.55) H1AC(0.55) H1AD(0.55) B1B(0.2)
 H1BE(0.2) H1BF(0.2) As1A(0.55) H1AE(0.55) H1AF(0.55) B2B(0.2) H2BA(0.2)
 H2BB(0.2) B1C(0.18) H1CC(0.18) H1CD(0.18) As1C(0.18) H1CE(0.18) H1CF(0.18)
 B3C(0.08) H3CA(0.08) H3CB(0.08) Ge2C(0.08) H2CE(0.08) H2CF(0.08) B4C(0.08)
 H4CA(0.08) H4CB(0.08) C106(0.52) H10N(0.52) H10O(0.52) H10P(0.52) B2C(0.18)
 H2CA(0.18) H2CB(0.18) Ge1D(0.07) H1DC(0.07) H1DD(0.07) B1D(0.07) H1DE(0.07)
 H1DF(0.07) B2D(0.07) H2DA(0.07) H2DB(0.07) C41A(0.61) H41D(0.61) H41E(0.61)
 H41F(0.61) C42A(0.61) H42D(0.61) H42E(0.61) H42F(0.61) C81A(0.59) H81D(0.59)
 H81E(0.59) H81F(0.59)
 Fixed X: B4C(0.906528) B2C(0.63462) B2D(0.54329)
 Fixed Y: B4C(0.341961) B2C(0.476548) B2D(0.593201)
 Fixed Z: B4C(0.60163) B2C(0.31523) B2D(0.36261)
5.a Ternary CH refined with riding coordinates:
 C10(H10), C13(H13), C91(H91), C67(H67), C37(H37), C40(H40), C40(H40A),
 C107(H107), C64(H64), C49(H49), C25(H25), C76(H76), C103(H103), C103(H10A),
 C79(H79), C79(H79A), C52(H52), C52(H52A), C22(H22), C94B(H94B), C94A(H94A)
5.b Secondary CH2 refined with riding coordinates:
 Ge2A(H2AC,H2AD), Ge1C(H1CA,H1CB), As2A(H2AE,H2AF), Ge2B(H2BC,H2BD), As2B(H2BE,
 H2BF), Ge1B(H1BA,H1BB), As1B(H1BC,H1BD), B3A(H3AA,H3AB), As1D(H1DA,H1DB),
 Ge1A(H1AA,H1AB), B4A(H4AA,H4AB), B3B(H3BA,H3BB), B5B(H5BA,H5BB), As2C(H2CC,
 H2CD), C115(H11D,H11E), C116(H11F,H11G), B2A(H2AA,H2AB), C113(H11H,H11I),
 C42(H42G,H42H), C114(H11J,H11K), B1A(H1AC,H1AD), B1B(H1BE,H1BF), As1A(H1AE,
 H1AF), B2B(H2BA,H2BB), B1C(H1CC,H1CD), As1C(H1CE,H1CF), B3C(H3CA,H3CB),
 Ge2C(H2CE,H2CF), B4C(H4CA,H4CB), B2C(H2CA,H2CB), Ge1D(H1DC,H1DD), B1D(H1DE,
 H1DF), B2D(H2DA,H2DB)
5.c Aromatic/amide H refined with riding coordinates:
 C3(H3), C2(H2), C12(H12), C8(H8), C56(H56), C57(H57), C29(H29), C30(H30),
 C87(H87), C7(H7), C99(H99), C88(H88), C84(H84), C83(H83), C35(H35), C101(H101),
  C74(H74), C20(H20), C62(H62), C100(H100), C34(H34), C33(H33), C73(H73),
 C47(H47), C60(H60), C89(H89), C72(H72), C46(H46), C61(H61), C45(H45), C18(H18),
  C19(H19)
5.d Idealised Me refined as rotating group:
 C027(H02A,H02B,H02C), C11(H11A,H11B,H11C), C15(H15A,H15B,H15C), C65(H65A,H65B,
 H65C), C14(H14A,H14B,H14C), C69(H69A,H69B,H69C), C66(H66A,H66B,H66C), C92(H92A,
 H92B,H92C), C26(H26A,H26B,H26C), C78(H78A,H78B,H78C), C93(H93A,H93B,H93C),
 C39(H39A,H39B,H39C), C77(H77A,H77B,H77C), C38(H38A,H38B,H38C), C68(H68A,H68B,
 H68C), C108(H10B,H10C,H10D), C51(H51A,H51B,H51C), C50(H50A,H50B,H50C),
 C80(H80A,H80B,H80C), C27(H27A,H27B,H27C), C24(H24A,H24B,H24C), C42B(H42A,H42B,
 H42C), C109(H10E,H10F,H10G), C23(H23A,H23B,H23C), C104(H10H,H10I,H10J),
 C41B(H41A,H41B,H41C), C105(H10K,H10L,H10M), C81B(H81A,H81B,H81C), C96A(H96A,
 H96B,H96C), C54A(H54A,H54B,H54C), C95A(H95A,H95B,H95C), C53A(H53A,H53B,H53C),
 C96B(H96D,H96E,H96F), C95B(H95D,H95E,H95F), C54B(H54D,H54E,H54F), C53B(H53D,
 H53E,H53F), C106(H10N,H10O,H10P), C41A(H41D,H41E,H41F), C42A(H42D,H42E,H42F),
 C81A(H81D,H81E,H81F)
;
_olex2_submission_special_instructions 'No special instructions were received'
_oxdiff_exptl_absorpt_empirical_details
;
Empirical correction (ABSPACK) includes:
- Absorption correction using spherical harmonics
- Frame scaling
- B-factor correction
;
_oxdiff_exptl_absorpt_empirical_full_max 4.027
_oxdiff_exptl_absorpt_empirical_full_min 0.493

loop_
_space_group_symop_operation_xyz
'x, y, z'
'-x, y+1/2, -z+1/2'
'-x, -y, -z'
'x, -y-1/2, z-1/2'

loop_
_atom_site_label
_atom_site_type_symbol
_atom_site_fract_x
_atom_site_fract_y
_atom_site_fract_z
_atom_site_U_iso_or_equiv
_atom_site_adp_type
_atom_site_occupancy
_atom_site_site_symmetry_order
_atom_site_calc_flag
_atom_site_refinement_flags_posn
_atom_site_refinement_flags_adp
_atom_site_refinement_flags_occupancy
_atom_site_disorder_assembly
_atom_site_disorder_group
Ge2A Ge 0.90252(3) 0.33732(10) 0.60939(3) 0.0238(2) Uani 0.55 1 d D U P A 1
H2AC H 0.871857 0.380946 0.626294 0.029 Uiso 0.55 1 calc R U P A 1
H2AD H 0.938608 0.403977 0.628890 0.029 Uiso 0.55 1 calc R U P A 1
Ge1C Ge 0.56040(6) 0.6602(3) 0.36466(7) 0.0251(5) Uani 0.18 1 d D U P B 3
H1CA H 0.584691 0.552048 0.382024 0.030 Uiso 0.18 1 calc R U P B 3
H1CB H 0.580539 0.775096 0.382582 0.030 Uiso 0.18 1 calc R U P B 3
As2A As 0.89091(3) 0.10618(11) 0.66492(3) 0.0364(3) Uani 0.55 1 d D U P A 1
H2AE H 0.902599 -0.024021 0.676863 0.044 Uiso 0.55 1 calc R U P A 1
H2AF H 0.848164 0.110310 0.653112 0.044 Uiso 0.55 1 calc R U P A 1
S1 S 0.64191(2) 0.22351(9) 0.58022(2) 0.02893(19) Uani 1 1 d . . . . .
Ge2B Ge 0.92096(8) 0.2288(4) 0.70684(7) 0.0240(5) Uani 0.37 1 d D U P A 2
H2BC H 0.914927 0.357446 0.691021 0.029 Uiso 0.37 1 calc R U P A 2
H2BD H 0.962950 0.211534 0.724008 0.029 Uiso 0.37 1 calc R U P A 2
S2 S 0.85391(3) 0.47455(13) 0.38547(3) 0.0358(3) Uani 0.89 1 d D . P C 1
As2B As 0.87116(3) 0.19385(10) 0.61652(3) 0.0262(2) Uani 0.37 1 d D U P A 2
H2BE H 0.861926 0.100929 0.585220 0.031 Uiso 0.37 1 calc R U P A 2
H2BF H 0.834192 0.235396 0.622883 0.031 Uiso 0.37 1 calc R U P A 2
Ge1B Ge 0.62616(9) 0.5215(4) 0.31795(13) 0.0309(9) Uani 0.2 1 d D U P B 2
H1BA H 0.600451 0.438981 0.332628 0.037 Uiso 0.2 1 calc R U P B 2
H1BB H 0.611959 0.523313 0.275917 0.037 Uiso 0.2 1 calc R U P B 2
As1B As 0.56452(6) 0.7332(3) 0.33079(9) 0.0397(5) Uani 0.2 1 d D U P B 2
H1BC H 0.556923 0.861998 0.342070 0.048 Uiso 0.2 1 calc R U P B 2
H1BD H 0.544089 0.716337 0.290028 0.048 Uiso 0.2 1 calc R U P B 2
N1 N 0.70768(7) 0.4719(3) 0.31373(7) 0.0177(5) Uani 1 1 d . . . . .
F6 F 0.87448(8) 0.6599(3) 0.43587(8) 0.0493(7) Uani 0.89 1 d . . P C 1
O1 O 0.64354(8) 0.2318(3) 0.62056(8) 0.0405(7) Uani 1 1 d . . . . .
N8 N 0.85337(8) 0.4247(3) 0.53240(8) 0.0242(6) Uani 1 1 d . . . . .
N6 N 0.91340(8) 0.1928(3) 0.78534(8) 0.0233(6) Uani 1 1 d . . . . .
N2 N 0.70222(7) 0.4089(3) 0.36945(7) 0.0213(6) Uani 1 1 d . . . . .
N4 N 0.47137(8) 0.6767(3) 0.35767(9) 0.0267(6) Uani 1 1 d . . . . .
N3 N 0.50655(8) 0.6471(3) 0.41628(8) 0.0251(6) Uani 1 1 d . . . . .
N5 N 0.85567(8) 0.2240(3) 0.74740(7) 0.0225(6) Uani 1 1 d . . . . .
O2 O 0.60263(8) 0.2236(3) 0.55397(8) 0.0438(7) Uani 1 1 d . . . . .
O3 O 0.66982(9) 0.3026(3) 0.56863(9) 0.0480(7) Uani 1 1 d . . . . .
N7 N 0.91145(8) 0.3682(3) 0.53118(8) 0.0279(6) Uani 1 1 d . . . . .
F4 F 0.81862(9) 0.6870(4) 0.39426(10) 0.0663(9) Uani 0.89 1 d . . P C 1
O4 O 0.83106(10) 0.4189(4) 0.40846(10) 0.0434(9) Uani 0.89 1 d . . P C 1
O5 O 0.83507(8) 0.4767(4) 0.34440(8) 0.0474(9) Uani 0.89 1 d . . P C 1
F5 F 0.87232(10) 0.7129(4) 0.37762(10) 0.0684(9) Uani 0.89 1 d . . P C 1
O6 O 0.89497(8) 0.4380(4) 0.39644(9) 0.0441(8) Uani 0.89 1 d . . P C 1
F3 F 0.69505(9) 0.0435(3) 0.59720(12) 0.0965(14) Uani 1 1 d . . . . .
C1 C 0.68143(8) 0.4530(3) 0.33423(9) 0.0203(6) Uani 1 1 d D . . . .
F1 F 0.65925(10) 0.0399(4) 0.53809(10) 0.0882(12) Uani 1 1 d . . . . .
C3 C 0.74160(9) 0.4001(3) 0.37059(9) 0.0246(7) Uani 1 1 d . . . . .
H3 H 0.762440 0.371481 0.391881 0.030 Uiso 1 1 calc R U . . .
C70 C 0.95577(9) 0.1751(3) 0.79970(10) 0.0248(7) Uani 1 1 d . . . . .
F2 F 0.63517(12) -0.0246(3) 0.58404(13) 0.0959(13) Uani 1 1 d . . . . .
C97 C 0.81863(9) 0.4563(3) 0.54487(9) 0.0224(7) Uani 1 1 d . . . . .
C2 C 0.74487(9) 0.4395(3) 0.33588(9) 0.0236(7) Uani 1 1 d . . . . .
H2 H 0.768505 0.444153 0.328100 0.028 Uiso 1 1 calc R U . . .
C28 C 0.50827(9) 0.6475(3) 0.37929(10) 0.0257(7) Uani 1 1 d D . . . .
C4 C 0.69789(8) 0.5134(3) 0.27346(9) 0.0193(6) Uani 1 1 d . . . . .
C58 C 0.82288(10) 0.2480(3) 0.71342(9) 0.0237(7) Uani 1 1 d . . . . .
C55 C 0.89387(9) 0.2125(3) 0.74773(9) 0.0230(7) Uani 1 1 d D . . . .
C31 C 0.53965(10) 0.6188(3) 0.44960(10) 0.0262(7) Uani 1 1 d . . . . .
C10 C 0.68902(9) 0.2767(3) 0.25470(10) 0.0245(7) Uani 1 1 d . . . . .
H10 H 0.687693 0.268375 0.282130 0.029 Uiso 1 1 calc R U . . .
C5 C 0.68774(9) 0.4182(3) 0.24481(9) 0.0205(6) Uani 1 1 d . . . . .
C16 C 0.68704(9) 0.3755(4) 0.40181(9) 0.0262(7) Uani 1 1 d . . . . .
C43 C 0.46040(9) 0.6923(4) 0.31612(11) 0.0287(7) Uani 1 1 d . . . . .
C12 C 0.67793(10) 0.4587(3) 0.20643(9) 0.0268(7) Uani 1 1 d . . . . .
H12 H 0.670917 0.396968 0.186187 0.032 Uiso 1 1 calc R U . . .
C85 C 0.95225(9) 0.3262(4) 0.54340(10) 0.0285(8) Uani 1 1 d . . . . .
C63 C 0.80046(11) 0.1424(3) 0.69561(10) 0.0282(7) Uani 1 1 d . . . . .
C8 C 0.68911(11) 0.6781(3) 0.22628(10) 0.0286(7) Uani 1 1 d . . . . .
H8 H 0.689449 0.765951 0.219451 0.034 Uiso 1 1 calc R U . . .
C102 C 0.81532(10) 0.5815(4) 0.55774(10) 0.0278(7) Uani 1 1 d . . . . .
C82 C 0.88799(9) 0.3821(3) 0.55495(9) 0.0221(6) Uani 1 1 d D . . . .
C56 C 0.85164(10) 0.2127(4) 0.78455(10) 0.0279(7) Uani 1 1 d . . . . .
H56 H 0.827761 0.218003 0.791877 0.033 Uiso 1 1 calc R U . . .
C57 C 0.88787(10) 0.1928(4) 0.80835(10) 0.0270(7) Uani 1 1 d . . . . .
H57 H 0.894573 0.181041 0.835689 0.032 Uiso 1 1 calc R U . . .
C9 C 0.69955(9) 0.6441(3) 0.26513(9) 0.0226(6) Uani 1 1 d . . . . .
C86 C 0.98131(10) 0.4176(4) 0.55859(9) 0.0274(7) Uani 1 1 d . . . . .
C13 C 0.71426(11) 0.7437(3) 0.29687(10) 0.0287(7) Uani 1 1 d . . . . .
H13 H 0.707362 0.713359 0.320664 0.034 Uiso 1 1 calc R U . . .
C71 C 0.97003(11) 0.0513(4) 0.79896(11) 0.0316(8) Uani 1 1 d . . . . .
C59 C 0.81515(11) 0.3735(3) 0.70071(10) 0.0291(7) Uani 1 1 d . . . . .
C29 C 0.46889(10) 0.6760(4) 0.41797(11) 0.0312(8) Uani 1 1 d . . . . .
H29 H 0.460200 0.681559 0.440787 0.037 Uiso 1 1 calc R U . . .
C75 C 0.97885(10) 0.2821(3) 0.81321(10) 0.0277(7) Uani 1 1 d . . . . .
C36 C 0.56223(10) 0.7201(4) 0.46875(11) 0.0299(8) Uani 1 1 d . . . . .
C30 C 0.44691(10) 0.6948(4) 0.38153(12) 0.0314(8) Uani 1 1 d . . . . .
H30 H 0.419697 0.716453 0.373535 0.038 Uiso 1 1 calc R U . . .
C32 C 0.54674(12) 0.4897(4) 0.46016(11) 0.0319(8) Uani 1 1 d . . . . .
C98 C 0.78968(10) 0.3629(4) 0.54170(10) 0.0287(7) Uani 1 1 d . . . . .
C21 C 0.68765(10) 0.4696(4) 0.42993(10) 0.0304(8) Uani 1 1 d . . . . .
C44 C 0.46202(10) 0.8175(4) 0.30196(12) 0.0339(8) Uani 1 1 d . . . . .
C87 C 1.02009(10) 0.3726(4) 0.57082(11) 0.0333(8) Uani 1 1 d . . . . .
H87 H 1.040889 0.431108 0.581537 0.040 Uiso 1 1 calc R U . . .
C7 C 0.67820(11) 0.5872(4) 0.19712(10) 0.0312(8) Uani 1 1 d . . . . .
H7 H 0.670873 0.613136 0.170676 0.037 Uiso 1 1 calc R U . . .
C91 C 0.97170(11) 0.5579(4) 0.56020(11) 0.0336(8) Uani 1 1 d . . . . .
H91 H 0.945827 0.564137 0.566476 0.040 Uiso 1 1 calc R U . . .
C67 C 0.81056(12) 0.0060(4) 0.70925(12) 0.0352(8) Uani 1 1 d . . . . .
H67 H 0.839804 0.001061 0.720536 0.042 Uiso 1 1 calc R U . . .
C48 C 0.44988(10) 0.5848(4) 0.29253(12) 0.0352(8) Uani 1 1 d D . . . .
C99 C 0.75579(11) 0.3983(4) 0.55197(11) 0.0359(9) Uani 1 1 d . . . . .
H99 H 0.735299 0.337533 0.550070 0.043 Uiso 1 1 calc R U . . .
C37 C 0.52188(14) 0.3820(4) 0.43841(12) 0.0397(9) Uani 1 1 d . . . . .
H37 H 0.504248 0.418334 0.413914 0.048 Uiso 1 1 calc R U . . .
C88 C 1.02874(10) 0.2447(4) 0.56759(12) 0.0382(9) Uani 1 1 d . . . . .
H88 H 1.055299 0.216222 0.576355 0.046 Uiso 1 1 calc R U . . .
C40 C 0.55413(11) 0.8584(4) 0.45538(12) 0.0357(8) Uani 1 1 d D U . . .
H40 H 0.537671 0.856618 0.427758 0.043 Uiso 0.39 1 calc R U P D 1
H40A H 0.528148 0.861707 0.435160 0.043 Uiso 0.61 1 calc R U P E 2
C84 C 0.85493(11) 0.4363(5) 0.49457(10) 0.0383(10) Uani 1 1 d . . . . .
H84 H 0.834136 0.464127 0.473112 0.046 Uiso 1 1 calc R U . . .
C83 C 0.89097(11) 0.4013(5) 0.49361(11) 0.0412(10) Uani 1 1 d . . . . .
H83 H 0.900755 0.399420 0.471405 0.049 Uiso 1 1 calc R U . . .
C027 C 0.72827(11) 0.2194(4) 0.25229(14) 0.0418(10) Uani 1 1 d . . . . .
H02A H 0.729843 0.223663 0.225418 0.063 Uiso 1 1 calc R U . . .
H02B H 0.729924 0.129756 0.260766 0.063 Uiso 1 1 calc R U . . .
H02C H 0.750148 0.267945 0.269138 0.063 Uiso 1 1 calc R U . . .
C107 C 0.84618(12) 0.6832(4) 0.55902(12) 0.0376(9) Uani 1 1 d . . . . .
H107 H 0.870180 0.638796 0.555706 0.045 Uiso 1 1 calc R U . . .
C64 C 0.83921(12) 0.4860(4) 0.72095(11) 0.0339(8) Uani 1 1 d . . . . .
H64 H 0.863617 0.451023 0.739478 0.041 Uiso 1 1 calc R U . . .
C35 C 0.59384(12) 0.6895(4) 0.50087(12) 0.0382(9) Uani 1 1 d . . . . .
H35 H 0.610239 0.755629 0.514868 0.046 Uiso 1 1 calc R U . . .
C101 C 0.78087(11) 0.6102(4) 0.56795(11) 0.0370(9) Uani 1 1 d . . . . .
H101 H 0.777511 0.693473 0.577262 0.044 Uiso 1 1 calc R U . . .
C74 C 1.01972(11) 0.2616(4) 0.82515(12) 0.0387(9) Uani 1 1 d . . . . .
H74 H 1.036958 0.331638 0.834428 0.046 Uiso 1 1 calc R U . . .
C49 C 0.47158(12) 0.9328(4) 0.32849(13) 0.0407(9) Uani 1 1 d . . . . .
H49 H 0.483745 0.900199 0.355382 0.049 Uiso 1 1 calc R U . . .
C17 C 0.67393(11) 0.2500(4) 0.40416(11) 0.0370(9) Uani 1 1 d . . . . .
C20 C 0.67407(12) 0.4317(5) 0.46170(11) 0.0421(10) Uani 1 1 d . . . . .
H20 H 0.673727 0.492551 0.481324 0.050 Uiso 1 1 calc R U . . .
C11 C 0.65435(11) 0.2031(4) 0.22877(13) 0.0384(9) Uani 1 1 d . . . . .
H11A H 0.629599 0.244481 0.229455 0.058 Uiso 1 1 calc R U . . .
H11B H 0.654701 0.114787 0.238132 0.058 Uiso 1 1 calc R U . . .
H11C H 0.656460 0.202774 0.202048 0.058 Uiso 1 1 calc R U . . .
C90 C 0.96016(11) 0.1968(4) 0.53911(14) 0.0439(10) Uani 1 1 d . . . . .
C25 C 0.70300(12) 0.6025(4) 0.42698(11) 0.0381(9) Uani 1 1 d . . . . .
H25 H 0.701167 0.618724 0.399020 0.046 Uiso 1 1 calc R U . . .
C62 C 0.76808(12) 0.1685(4) 0.66440(11) 0.0385(9) Uani 1 1 d . . . . .
H62 H 0.751609 0.100146 0.651934 0.046 Uiso 1 1 calc R U . . .
C15 C 0.75934(12) 0.7564(4) 0.30688(12) 0.0396(9) Uani 1 1 d . . . . .
H15A H 0.771489 0.672349 0.314251 0.059 Uiso 1 1 calc R U . . .
H15B H 0.768473 0.816265 0.328585 0.059 Uiso 1 1 calc R U . . .
H15C H 0.766831 0.788668 0.284210 0.059 Uiso 1 1 calc R U . . .
C100 C 0.75167(11) 0.5204(5) 0.56482(12) 0.0426(10) Uani 1 1 d . . . . .
H100 H 0.728325 0.542925 0.571619 0.051 Uiso 1 1 calc R U . . .
C76 C 0.94265(13) -0.0640(4) 0.78721(13) 0.0415(10) Uani 1 1 d . . . . .
H76 H 0.915366 -0.029310 0.776584 0.050 Uiso 1 1 calc R U . . .
C34 C 0.60122(13) 0.5627(4) 0.51229(11) 0.0424(10) Uani 1 1 d . . . . .
H34 H 0.622506 0.543316 0.534360 0.051 Uiso 1 1 calc R U . . .
C33 C 0.57859(13) 0.4653(4) 0.49251(11) 0.0401(10) Uani 1 1 d . . . . .
H33 H 0.584581 0.379453 0.500865 0.048 Uiso 1 1 calc R U . . .
C73 C 1.03516(11) 0.1412(5) 0.82358(13) 0.0464(11) Uani 1 1 d . . . . .
H73 H 1.062949 0.129474 0.831330 0.056 Uiso 1 1 calc R U . . .
C47 C 0.44131(13) 0.6050(5) 0.25269(13) 0.0459(11) Uani 1 1 d . . . . .
H47 H 0.434072 0.534338 0.235471 0.055 Uiso 1 1 calc R U . . .
C65 C 0.81643(14) 0.5589(4) 0.74471(13) 0.0444(10) Uani 1 1 d . . . . .
H65A H 0.832938 0.628099 0.759102 0.067 Uiso 1 1 calc R U . . .
H65B H 0.809282 0.500239 0.763033 0.067 Uiso 1 1 calc R U . . .
H65C H 0.792427 0.595387 0.727270 0.067 Uiso 1 1 calc R U . . .
C103 C 0.79368(14) 0.2286(4) 0.52697(14) 0.0472(10) Uani 1 1 d . . . . .
H103 H 0.821896 0.201246 0.533075 0.057 Uiso 0.67(19) 1 calc R U P F 1
H10A H 0.822319 0.222685 0.528276 0.057 Uiso 0.33(19) 1 calc R U P F 2
C14 C 0.69528(15) 0.8745(4) 0.28609(14) 0.0458(10) Uani 1 1 d . . . . .
H14A H 0.700900 0.905157 0.262309 0.069 Uiso 1 1 calc R U . . .
H14B H 0.706022 0.935095 0.307254 0.069 Uiso 1 1 calc R U . . .
H14C H 0.666682 0.867304 0.281783 0.069 Uiso 1 1 calc R U . . .
C79 C 0.96132(12) 0.4137(4) 0.81509(12) 0.0366(9) Uani 1 1 d D . . . .
H79 H 0.932591 0.416150 0.801030 0.044 Uiso 0.41 1 calc R U P G 1
H79A H 0.932172 0.399442 0.806293 0.044 Uiso 0.59 1 calc R U P H 2
C60 C 0.78274(13) 0.3927(4) 0.66866(11) 0.0420(10) Uani 1 1 d . . . . .
H60 H 0.776664 0.476926 0.658724 0.050 Uiso 1 1 calc R U . . .
C52 C 0.44762(12) 0.4526(4) 0.30927(14) 0.0449(10) Uani 1 1 d D U . . .
H52 H 0.452477 0.457134 0.338096 0.054 Uiso 0.55 1 calc R U P I 1
H52A H 0.467503 0.450586 0.335272 0.054 Uiso 0.45 1 calc R U P J 2
C111 C 0.85495(12) 0.6409(5) 0.39908(13) 0.0408(11) Uani 0.89 1 d D . P C 1
B3A B 0.9106(4) 0.1496(14) 0.6189(3) 0.0382(19) Uani 0.55 1 d D U P A 1
H3AA H 0.943745 0.124200 0.625219 0.046 Uiso 0.55 1 calc R U P A 1
H3AB H 0.893167 0.092275 0.591881 0.046 Uiso 0.55 1 calc R U P A 1
C69 C 0.79138(13) -0.0334(4) 0.74090(13) 0.0423(10) Uani 1 1 d . . . . .
H69A H 0.800800 0.022634 0.763508 0.063 Uiso 1 1 calc R U . . .
H69B H 0.798377 -0.122391 0.748527 0.063 Uiso 1 1 calc R U . . .
H69C H 0.762657 -0.025870 0.730971 0.063 Uiso 1 1 calc R U . . .
C89 C 0.99952(12) 0.1591(4) 0.55196(13) 0.0438(10) Uani 1 1 d . . . . .
H89 H 1.006132 0.071732 0.549765 0.053 Uiso 1 1 calc R U . . .
C66 C 0.85207(14) 0.5745(4) 0.69282(14) 0.0449(10) Uani 1 1 d . . . . .
H66A H 0.828764 0.614115 0.675145 0.067 Uiso 1 1 calc R U . . .
H66B H 0.866310 0.524858 0.677765 0.067 Uiso 1 1 calc R U . . .
H66C H 0.869388 0.641497 0.707458 0.067 Uiso 1 1 calc R U . . .
C72 C 1.01085(12) 0.0376(4) 0.81090(12) 0.0427(10) Uani 1 1 d . . . . .
H72 H 1.022151 -0.044767 0.810308 0.051 Uiso 1 1 calc R U . . .
C46 C 0.44314(13) 0.7259(5) 0.23780(13) 0.0499(12) Uani 1 1 d . . . . .
H46 H 0.437550 0.736767 0.210483 0.060 Uiso 1 1 calc R U . . .
C61 C 0.75944(13) 0.2922(5) 0.65120(12) 0.0458(11) Uani 1 1 d . . . . .
H61 H 0.737121 0.307945 0.629793 0.055 Uiso 1 1 calc R U . . .
C45 C 0.45281(12) 0.8304(5) 0.26143(13) 0.0467(11) Uani 1 1 d . . . . .
H45 H 0.453307 0.912876 0.250322 0.056 Uiso 1 1 calc R U . . .
C18 C 0.66094(13) 0.2182(5) 0.43673(12) 0.0492(12) Uani 1 1 d . . . . .
H18 H 0.651826 0.133936 0.439385 0.059 Uiso 1 1 calc R U . . .
C19 C 0.66136(13) 0.3096(5) 0.46508(12) 0.0487(11) Uani 1 1 d . . . . .
H19 H 0.652711 0.286947 0.487093 0.058 Uiso 1 1 calc R U . . .
C92 C 1.00195(14) 0.6302(5) 0.59150(13) 0.0489(11) Uani 1 1 d . . . . .
H92A H 1.027132 0.632587 0.584890 0.073 Uiso 1 1 calc R U . . .
H92B H 1.005579 0.586828 0.616509 0.073 Uiso 1 1 calc R U . . .
H92C H 0.992674 0.717893 0.593303 0.073 Uiso 1 1 calc R U . . .
C26 C 0.74654(14) 0.6132(5) 0.44981(13) 0.0486(11) Uani 1 1 d . . . . .
H26A H 0.749731 0.587804 0.476844 0.073 Uiso 1 1 calc R U . . .
H26B H 0.755392 0.701873 0.448999 0.073 Uiso 1 1 calc R U . . .
H26C H 0.762357 0.556630 0.438173 0.073 Uiso 1 1 calc R U . . .
C22 C 0.67488(16) 0.1459(5) 0.37438(12) 0.0520(13) Uani 1 1 d . . . . .
H22 H 0.682115 0.187229 0.352090 0.062 Uiso 1 1 calc R U . . .
C78 C 0.94226(17) -0.1440(5) 0.82227(14) 0.0571(13) Uani 1 1 d . . . . .
H78A H 0.923487 -0.214727 0.814279 0.086 Uiso 1 1 calc R U . . .
H78B H 0.934349 -0.090557 0.841336 0.086 Uiso 1 1 calc R U . . .
H78C H 0.968700 -0.178723 0.833927 0.086 Uiso 1 1 calc R U . . .
C93 C 0.96688(17) 0.6205(5) 0.52144(14) 0.0572(13) Uani 1 1 d . . . . .
H93A H 0.992390 0.622675 0.515503 0.086 Uiso 1 1 calc R U . . .
H93B H 0.957146 0.708166 0.522177 0.086 Uiso 1 1 calc R U . . .
H93C H 0.947940 0.571579 0.501344 0.086 Uiso 1 1 calc R U . . .
C39 C 0.49573(19) 0.3260(5) 0.46181(17) 0.0661(16) Uani 1 1 d . . . . .
H39A H 0.478345 0.260845 0.446294 0.099 Uiso 1 1 calc R U . . .
H39B H 0.479762 0.394392 0.468593 0.099 Uiso 1 1 calc R U . . .
H39C H 0.512270 0.286852 0.485613 0.099 Uiso 1 1 calc R U . . .
C77 C 0.95139(19) -0.1421(5) 0.75589(13) 0.0588(14) Uani 1 1 d . . . . .
H77A H 0.976632 -0.186368 0.766082 0.088 Uiso 1 1 calc R U . . .
H77B H 0.952921 -0.086055 0.734396 0.088 Uiso 1 1 calc R U . . .
H77C H 0.930380 -0.205341 0.746541 0.088 Uiso 1 1 calc R U . . .
C110 C 0.65858(14) 0.0622(5) 0.57466(15) 0.0556(13) Uani 1 1 d . . . . .
C38 C 0.54727(18) 0.2770(5) 0.42701(17) 0.0618(14) Uani 1 1 d . . . . .
H38A H 0.564730 0.315786 0.413090 0.093 Uiso 1 1 calc R U . . .
H38B H 0.530073 0.214089 0.410195 0.093 Uiso 1 1 calc R U . . .
H38C H 0.563153 0.234269 0.450483 0.093 Uiso 1 1 calc R U . . .
C68 C 0.79901(19) -0.0912(5) 0.67596(16) 0.0619(14) Uani 1 1 d . . . . .
H68A H 0.770217 -0.094057 0.665875 0.093 Uiso 1 1 calc R U . . .
H68B H 0.808857 -0.176225 0.685580 0.093 Uiso 1 1 calc R U . . .
H68C H 0.810571 -0.065579 0.655150 0.093 Uiso 1 1 calc R U . . .
C108 C 0.85824(17) 0.7534(5) 0.59737(15) 0.0625(14) Uani 1 1 d . . . . .
H10B H 0.835512 0.800101 0.601247 0.094 Uiso 1 1 calc R U . . .
H10C H 0.879423 0.814022 0.597247 0.094 Uiso 1 1 calc R U . . .
H10D H 0.867603 0.691562 0.618500 0.094 Uiso 1 1 calc R U . . .
C51 C 0.43339(15) 1.0034(5) 0.32898(19) 0.0669(15) Uani 1 1 d . . . . .
H51A H 0.420495 1.035949 0.302911 0.100 Uiso 1 1 calc R U . . .
H51B H 0.439757 1.075147 0.347292 0.100 Uiso 1 1 calc R U . . .
H51C H 0.415609 0.944012 0.337051 0.100 Uiso 1 1 calc R U . . .
C50 C 0.50151(17) 1.0221(5) 0.31829(19) 0.0659(15) Uani 1 1 d . . . . .
H50A H 0.524556 0.972591 0.316518 0.099 Uiso 1 1 calc R U . . .
H50B H 0.509745 1.087636 0.338511 0.099 Uiso 1 1 calc R U . . .
H50C H 0.489438 1.063588 0.293285 0.099 Uiso 1 1 calc R U . . .
C80 C 0.96905(19) 0.4595(5) 0.85676(16) 0.0679(16) Uani 1 1 d . . . . .
H80A H 0.997481 0.470776 0.868149 0.102 Uiso 1 1 calc R U . . .
H80B H 0.959063 0.395913 0.871826 0.102 Uiso 1 1 calc R U . . .
H80C H 0.955588 0.541429 0.857191 0.102 Uiso 1 1 calc R U . . .
C27 C 0.67773(18) 0.7035(5) 0.43981(19) 0.0677(15) Uani 1 1 d . . . . .
H27A H 0.650160 0.693971 0.424595 0.101 Uiso 1 1 calc R U . . .
H27B H 0.687129 0.789250 0.435604 0.101 Uiso 1 1 calc R U . . .
H27C H 0.679706 0.692083 0.467441 0.101 Uiso 1 1 calc R U . . .
C94B C 0.9275(3) 0.0866(11) 0.5302(3) 0.029(3) Uani 0.388(15) 1 d D . P K 1
H94B H 0.901485 0.127781 0.528520 0.035 Uiso 0.388(15) 1 calc R U P K 1
C24 C 0.6341(2) 0.0846(7) 0.3588(2) 0.084(2) Uani 1 1 d . . . . .
H24A H 0.628681 0.029064 0.378832 0.127 Uiso 1 1 calc R U . . .
H24B H 0.633525 0.033520 0.335711 0.127 Uiso 1 1 calc R U . . .
H24C H 0.613993 0.151870 0.351995 0.127 Uiso 1 1 calc R U . . .
C42B C 0.5316(5) 0.9349(16) 0.4785(5) 0.058(4) Uani 0.39 1 d D U P L 1
H42A H 0.507241 0.889713 0.478390 0.087 Uiso 0.39 1 calc R U P L 1
H42B H 0.525171 1.019700 0.466702 0.087 Uiso 0.39 1 calc R U P L 1
H42C H 0.547986 0.944664 0.505318 0.087 Uiso 0.39 1 calc R U P L 1
C109 C 0.8323(2) 0.7756(6) 0.52520(18) 0.083(2) Uani 1 1 d . . . . .
H10E H 0.826356 0.727894 0.500707 0.125 Uiso 1 1 calc R U . . .
H10F H 0.853093 0.838486 0.525763 0.125 Uiso 1 1 calc R U . . .
H10G H 0.808501 0.820060 0.527332 0.125 Uiso 1 1 calc R U . . .
C23 C 0.7055(2) 0.0468(7) 0.39144(18) 0.0817(19) Uani 1 1 d . . . . .
H23A H 0.701061 0.013217 0.415449 0.123 Uiso 1 1 calc R U . . .
H23B H 0.731779 0.085631 0.397197 0.123 Uiso 1 1 calc R U . . .
H23C H 0.703688 -0.023359 0.372834 0.123 Uiso 1 1 calc R U . . .
C104 C 0.7734(2) 0.2217(7) 0.48363(19) 0.086(2) Uani 1 1 d . . . . .
H10H H 0.745299 0.241341 0.478976 0.129 Uiso 1 1 calc R U . . .
H10I H 0.776384 0.135334 0.474108 0.129 Uiso 1 1 calc R U . . .
H10J H 0.785442 0.284070 0.469902 0.129 Uiso 1 1 calc R U . . .
C41B C 0.5928(4) 0.9313(17) 0.4565(5) 0.051(4) Uani 0.39 1 d D U P L 1
H41A H 0.608451 0.941921 0.483494 0.076 Uiso 0.39 1 calc R U P L 1
H41B H 0.586293 1.015741 0.444417 0.076 Uiso 0.39 1 calc R U P L 1
H41C H 0.607955 0.882372 0.442182 0.076 Uiso 0.39 1 calc R U P L 1
C105 C 0.7687(4) 0.1335(12) 0.5431(4) 0.058(3) Uani 0.48 1 d . . P M 1
H10K H 0.776051 0.139453 0.571488 0.086 Uiso 0.48 1 calc R U P M 1
H10L H 0.773578 0.046160 0.535432 0.086 Uiso 0.48 1 calc R U P M 1
H10M H 0.740710 0.154223 0.532609 0.086 Uiso 0.48 1 calc R U P M 1
C81B C 0.9844(6) 0.5154(19) 0.8000(5) 0.054(5) Uani 0.41 1 d D . P N 1
H81A H 1.011934 0.514969 0.815799 0.081 Uiso 0.41 1 calc R U P N 1
H81B H 0.972805 0.599861 0.801646 0.081 Uiso 0.41 1 calc R U P N 1
H81C H 0.983297 0.496836 0.772916 0.081 Uiso 0.41 1 calc R U P N 1
C96A C 0.9349(3) -0.0258(8) 0.5286(4) 0.074(4) Uani 0.612(15) 1 d D . P K 2
H96A H 0.959472 -0.060989 0.525097 0.110 Uiso 0.612(15) 1 calc R U P K 2
H96B H 0.912646 -0.078907 0.514579 0.110 Uiso 0.612(15) 1 calc R U P K 2
H96C H 0.936313 -0.025244 0.556348 0.110 Uiso 0.612(15) 1 calc R U P K 2
C54A C 0.4083(3) 0.3958(11) 0.2908(4) 0.070(3) Uani 0.55 1 d D U P O 1
H54A H 0.406712 0.371853 0.263967 0.104 Uiso 0.55 1 calc R U P O 1
H54B H 0.387702 0.458583 0.290979 0.104 Uiso 0.55 1 calc R U P O 1
H54C H 0.404596 0.319402 0.305338 0.104 Uiso 0.55 1 calc R U P O 1
C95A C 0.9293(3) 0.1168(12) 0.4693(3) 0.072(4) Uani 0.612(15) 1 d D . P K 2
H95A H 0.909456 0.057339 0.454124 0.107 Uiso 0.612(15) 1 calc R U P K 2
H95B H 0.955415 0.092301 0.467008 0.107 Uiso 0.612(15) 1 calc R U P K 2
H95C H 0.923106 0.204033 0.459287 0.107 Uiso 0.612(15) 1 calc R U P K 2
C53A C 0.4797(4) 0.3676(12) 0.2984(5) 0.088(4) Uani 0.55 1 d D U P O 1
H53A H 0.504779 0.413991 0.304538 0.132 Uiso 0.55 1 calc R U P O 1
H53B H 0.471249 0.347867 0.270599 0.132 Uiso 0.55 1 calc R U P O 1
H53C H 0.483004 0.287646 0.313343 0.132 Uiso 0.55 1 calc R U P O 1
C96B C 0.9328(4) -0.0245(11) 0.5595(5) 0.050(4) Uani 0.388(15) 1 d D . P K 1
H96D H 0.931385 0.008787 0.584684 0.076 Uiso 0.388(15) 1 calc R U P K 1
H96E H 0.958504 -0.065060 0.562452 0.076 Uiso 0.388(15) 1 calc R U P K 1
H96F H 0.911823 -0.087821 0.550040 0.076 Uiso 0.388(15) 1 calc R U P K 1
C95B C 0.9270(5) 0.0431(18) 0.4887(4) 0.061(5) Uani 0.388(15) 1 d D . P K 1
H95D H 0.913828 0.108270 0.469879 0.092 Uiso 0.388(15) 1 calc R U P K 1
H95E H 0.912783 -0.038291 0.482690 0.092 Uiso 0.388(15) 1 calc R U P K 1
H95F H 0.954174 0.031779 0.487218 0.092 Uiso 0.388(15) 1 calc R U P K 1
As1D As 0.58847(17) 0.7248(6) 0.37508(18) 0.0350(11) Uani 0.07 1 d D U P B 4
H1DA H 0.603369 0.742221 0.416732 0.042 Uiso 0.07 1 calc R U P B 4
H1DB H 0.574597 0.847507 0.357580 0.042 Uiso 0.07 1 calc R U P B 4
Ge1A Ge 0.55237(3) 0.58346(11) 0.35946(3) 0.0287(2) Uani 0.55 1 d D U P B 1
H1AA H 0.545372 0.450100 0.348359 0.034 Uiso 0.55 1 calc R U P B 1
H1AB H 0.588924 0.590698 0.390272 0.034 Uiso 0.55 1 calc R U P B 1
B4A B 0.9107(5) 0.2228(17) 0.7108(4) 0.039(3) Uani 0.55 1 d D U P A 1
H4AA H 0.944579 0.208756 0.721808 0.046 Uiso 0.55 1 calc R U P A 1
H4AB H 0.905383 0.327095 0.699429 0.046 Uiso 0.55 1 calc R U P A 1
B3B B 0.9031(5) 0.1069(17) 0.6648(4) 0.030(2) Uani 0.37 1 d D U P A 2
H3BA H 0.884222 0.028329 0.673916 0.036 Uiso 0.37 1 calc R U P A 2
H3BB H 0.930251 0.057637 0.658513 0.036 Uiso 0.37 1 calc R U P A 2
B5B B 0.8970(5) 0.3445(13) 0.5996(4) 0.017(2) Uani 0.37 1 d D U P A 2
H5BA H 0.889447 0.433243 0.615737 0.020 Uiso 0.37 1 calc R U P A 2
H5BB H 0.930787 0.329001 0.611153 0.020 Uiso 0.37 1 calc R U P A 2
As2C As 0.9045(2) 0.1554(8) 0.60950(19) 0.0328(14) Uani 0.08 1 d D U P A 3
H2CC H 0.943796 0.100627 0.620810 0.039 Uiso 0.08 1 calc R U P A 3
H2CD H 0.881501 0.092163 0.574534 0.039 Uiso 0.08 1 calc R U P A 3
Cl5 Cl 0.82345(13) -0.0118(4) 0.42791(14) 0.1069(12) Uani 0.5 1 d D U P P 1
Cl6 Cl 0.7995(2) 0.1005(9) 0.3511(2) 0.091(2) Uani 0.5 1 d D U P P 1
C115 C 0.8309(5) 0.1039(15) 0.3972(4) 0.093(2) Uani 0.5 1 d D U P P 1
H11D H 0.858272 0.096167 0.395209 0.111 Uiso 0.5 1 calc R U P P 1
H11E H 0.828500 0.188522 0.408772 0.111 Uiso 0.5 1 calc R U P P 1
Cl7 Cl 0.8788(3) 0.0494(7) 0.3743(3) 0.0966(18) Uani 0.25 1 d D U P Q 3
Cl8 Cl 0.7932(4) 0.1135(14) 0.3435(4) 0.0597(18) Uani 0.25 1 d D U P Q 3
C116 C 0.8353(5) 0.093(3) 0.3790(8) 0.087(2) Uani 0.25 1 d D U P Q 3
H11F H 0.839942 0.175023 0.393346 0.104 Uiso 0.25 1 calc R U P Q 3
H11G H 0.828968 0.029479 0.396957 0.104 Uiso 0.25 1 calc R U P Q 3
C112 C 0.8355(8) 0.097(2) 0.3884(8) 0.086(3) Uani 0.11 1 d D U P R 2
F9 F 0.8451(10) 0.049(3) 0.3574(8) 0.086(3) Uani 0.11 1 d D U P R 2
F7 F 0.7975(7) 0.071(3) 0.3847(10) 0.090(3) Uani 0.11 1 d D U P R 2
F8 F 0.8583(10) 0.030(3) 0.4172(9) 0.098(3) Uani 0.11 1 d D U P R 2
S3 S 0.8455(4) 0.2650(16) 0.3908(4) 0.076(2) Uani 0.11 1 d D U P R 2
O7 O 0.8891(8) 0.316(4) 0.4031(9) 0.079(6) Uani 0.11 1 d D U P R 2
O9 O 0.8309(9) 0.352(3) 0.3535(8) 0.075(5) Uani 0.11 1 d D U P R 2
O8 O 0.8308(11) 0.365(4) 0.4167(10) 0.076(6) Uani 0.11 1 d D U P R 2
C94A C 0.9292(3) 0.1118(8) 0.5128(4) 0.050(3) Uani 0.612(15) 1 d D . P K 2
H94A H 0.902763 0.141999 0.514346 0.060 Uiso 0.612(15) 1 calc R U P K 2
C54B C 0.4048(3) 0.4254(12) 0.3167(5) 0.061(3) Uani 0.45 1 d . U P O 2
H54D H 0.405253 0.342135 0.329535 0.092 Uiso 0.45 1 calc R U P O 2
H54E H 0.384365 0.424740 0.291843 0.092 Uiso 0.45 1 calc R U P O 2
H54F H 0.398936 0.492891 0.333367 0.092 Uiso 0.45 1 calc R U P O 2
C53B C 0.4560(5) 0.3407(13) 0.2873(5) 0.074(4) Uani 0.45 1 d . U P O 2
H53D H 0.480086 0.356701 0.279409 0.110 Uiso 0.45 1 calc R U P O 2
H53E H 0.433849 0.327328 0.264106 0.110 Uiso 0.45 1 calc R U P O 2
H53F H 0.459553 0.264186 0.303718 0.110 Uiso 0.45 1 calc R U P O 2
B2A B 0.6345(3) 0.4607(11) 0.3195(3) 0.0218(16) Uani 0.55 1 d D U P B 1
H2AA H 0.621242 0.413874 0.342510 0.026 Uiso 0.55 1 calc R U P B 1
H2AB H 0.623546 0.402900 0.290906 0.026 Uiso 0.55 1 calc R U P B 1
Cl2 Cl 0.7031(3) 0.6566(12) 0.6355(3) 0.085(2) Uani 0.3 1 d D U P S 1
Cl1 Cl 0.6200(3) 0.6456(8) 0.61209(18) 0.118(2) Uani 0.3 1 d D U P S 1
C113 C 0.6651(5) 0.552(2) 0.6311(10) 0.085(3) Uani 0.3 1 d D U P S 1
H11H H 0.665797 0.514535 0.656660 0.102 Uiso 0.3 1 calc R U P S 1
H11I H 0.666722 0.481826 0.613012 0.102 Uiso 0.3 1 calc R U P S 1
Cl10 Cl 0.6710(2) 0.6971(5) 0.60486(16) 0.0904(15) Uani 0.3 1 d D U P T 2
Cl9 Cl 0.69617(16) 0.5318(4) 0.66941(15) 0.0702(11) Uani 0.3 1 d D U P T 2
C42 C 0.6696(7) 0.5425(16) 0.6236(5) 0.073(3) Uani 0.3 1 d D U P T 2
H42G H 0.641930 0.519393 0.621746 0.088 Uiso 0.3 1 calc R U P T 2
H42H H 0.679767 0.480486 0.607763 0.088 Uiso 0.3 1 calc R U P T 2
Cl4 Cl 0.7142(4) 0.6614(13) 0.6452(3) 0.075(2) Uani 0.25 1 d D U P U 3
Cl3 Cl 0.6258(3) 0.5853(8) 0.6240(3) 0.0903(18) Uani 0.25 1 d D U P U 3
C114 C 0.6772(5) 0.555(2) 0.6391(12) 0.076(3) Uani 0.25 1 d D U P U 3
H11J H 0.681983 0.510167 0.664293 0.091 Uiso 0.25 1 calc R U P U 3
H11K H 0.682024 0.491154 0.620502 0.091 Uiso 0.25 1 calc R U P U 3
B1A B 0.5581(2) 0.6872(9) 0.3125(2) 0.0220(14) Uani 0.55 1 d D U P B 1
H1AC H 0.554528 0.796018 0.317189 0.026 Uiso 0.55 1 calc R U P B 1
H1AD H 0.534860 0.655569 0.284279 0.026 Uiso 0.55 1 calc R U P B 1
B1B B 0.6250(3) 0.7067(15) 0.3396(8) 0.036(2) Uani 0.2 1 d D U P B 2
H1BE H 0.641940 0.712774 0.372252 0.043 Uiso 0.2 1 calc R U P B 2
H1BF H 0.637936 0.780737 0.322303 0.043 Uiso 0.2 1 calc R U P B 2
As1A As 0.61483(7) 0.6443(2) 0.31015(6) 0.0313(4) Uani 0.55 1 d D U P B 1
H1AE H 0.617912 0.682193 0.272139 0.038 Uiso 0.55 1 calc R U P B 1
H1AF H 0.641802 0.724719 0.338387 0.038 Uiso 0.55 1 calc R U P B 1
B2B B 0.5444(8) 0.602(2) 0.3635(10) 0.0293(18) Uani 0.2 1 d D U P B 2
H2BA H 0.534930 0.510402 0.344971 0.035 Uiso 0.2 1 calc R U P B 2
H2BB H 0.570435 0.574150 0.389952 0.035 Uiso 0.2 1 calc R U P B 2
B1C B 0.5582(4) 0.665(3) 0.3064(3) 0.028(2) Uani 0.18 1 d D U P B 3
H1CC H 0.543674 0.757147 0.290756 0.034 Uiso 0.18 1 calc R U P B 3
H1CD H 0.543889 0.574382 0.289543 0.034 Uiso 0.18 1 calc R U P B 3
As1C As 0.6197(3) 0.6660(8) 0.3192(2) 0.0420(14) Uani 0.18 1 d D U P B 3
H1CE H 0.632681 0.744006 0.291597 0.050 Uiso 0.18 1 calc R U P B 3
H1CF H 0.637231 0.715132 0.358037 0.050 Uiso 0.18 1 calc R U P B 3
B3C B 0.8785(11) 0.140(6) 0.6522(8) 0.033(2) Uani 0.08 1 d D U P A 3
H3CA H 0.848318 0.192485 0.643726 0.040 Uiso 0.08 1 calc R U P A 3
H3CB H 0.872902 0.032881 0.657689 0.040 Uiso 0.08 1 calc R U P A 3
Ge2C Ge 0.9135(5) 0.217(2) 0.7000(4) 0.039(2) Uani 0.08 1 d D U P A 3
H2CE H 0.920286 0.350141 0.691774 0.046 Uiso 0.08 1 calc R U P A 3
H2CF H 0.951213 0.152321 0.708830 0.046 Uiso 0.08 1 calc R U P A 3
B4C B 0.906528 0.341961 0.601630 0.024(3) Uani 0.08 1 d D U P A 3
H4CA H 0.888789 0.393503 0.620098 0.029 Uiso 0.08 1 calc R U P A 3
H4CB H 0.939009 0.376335 0.612261 0.029 Uiso 0.08 1 calc R U P A 3
C106 C 0.7883(4) 0.1224(12) 0.5569(4) 0.064(3) Uani 0.52 1 d . . P M 2
H10N H 0.803104 0.147521 0.583263 0.096 Uiso 0.52 1 calc R U P M 2
H10O H 0.798339 0.040186 0.550381 0.096 Uiso 0.52 1 calc R U P M 2
H10P H 0.760316 0.114004 0.555528 0.096 Uiso 0.52 1 calc R U P M 2
B2C B 0.634620 0.476548 0.315230 0.029(3) Uani 0.18 1 d D U P B 3
H2CA H 0.616902 0.413132 0.331080 0.035 Uiso 0.18 1 calc R U P B 3
H2CB H 0.626139 0.446231 0.282823 0.035 Uiso 0.18 1 calc R U P B 3
Ge1D Ge 0.6236(2) 0.4830(14) 0.3218(5) 0.033(2) Uani 0.07 1 d D U P B 4
H1DC H 0.602934 0.387529 0.338206 0.039 Uiso 0.07 1 calc R U P B 4
H1DD H 0.604834 0.499396 0.280618 0.039 Uiso 0.07 1 calc R U P B 4
B1D B 0.6327(9) 0.653(4) 0.3524(16) 0.034(2) Uani 0.07 1 d D U P B 4
H1DE H 0.639618 0.731482 0.332140 0.041 Uiso 0.07 1 calc R U P B 4
H1DF H 0.660921 0.641277 0.378079 0.041 Uiso 0.07 1 calc R U P B 4
B2D B 0.543290 0.593201 0.362610 0.0293(18) Uani 0.07 1 d D U P B 4
H2DA H 0.531865 0.578078 0.329304 0.035 Uiso 0.07 1 calc R U P B 4
H2DB H 0.554402 0.495574 0.376975 0.035 Uiso 0.07 1 calc R U P B 4
C41A C 0.5857(3) 0.9077(10) 0.4376(3) 0.060(3) Uani 0.61 1 d D U P L 2
H41D H 0.611781 0.886564 0.454624 0.089 Uiso 0.61 1 calc R U P L 2
H41E H 0.583207 1.000813 0.434377 0.089 Uiso 0.61 1 calc R U P L 2
H41F H 0.582404 0.867417 0.412139 0.089 Uiso 0.61 1 calc R U P L 2
C42A C 0.5514(3) 0.9429(9) 0.4904(3) 0.047(2) Uani 0.61 1 d D U P L 2
H42D H 0.531845 0.906218 0.502193 0.071 Uiso 0.61 1 calc R U P L 2
H42E H 0.543310 1.029928 0.481229 0.071 Uiso 0.61 1 calc R U P L 2
H42F H 0.577157 0.945895 0.509641 0.071 Uiso 0.61 1 calc R U P L 2
C81A C 0.9695(5) 0.5059(15) 0.7848(4) 0.071(5) Uani 0.59 1 d D . P N 2
H81D H 0.997746 0.505307 0.786665 0.107 Uiso 0.59 1 calc R U P N 2
H81E H 0.961440 0.592747 0.789729 0.107 Uiso 0.59 1 calc R U P N 2
H81F H 0.954531 0.478554 0.758763 0.107 Uiso 0.59 1 calc R U P N 2

loop_
_atom_site_aniso_label
_atom_site_aniso_U_11
_atom_site_aniso_U_22
_atom_site_aniso_U_33
_atom_site_aniso_U_23
_atom_site_aniso_U_13
_atom_site_aniso_U_12
Ge2A 0.0258(5) 0.0320(4) 0.0118(4) 0.0024(3) 0.0021(4) 0.0018(3)
Ge1C 0.0131(10) 0.0339(13) 0.0295(12) 0.0034(10) 0.0081(8) 0.0003(10)
As2A 0.0548(7) 0.0335(4) 0.0261(4) 0.0036(3) 0.0200(4) -0.0047(5)
S1 0.0221(4) 0.0403(5) 0.0245(4) 0.0073(4) 0.0065(3) 0.0045(3)
Ge2B 0.0246(11) 0.0322(9) 0.0150(8) 0.0018(7) 0.0051(7) -0.0001(8)
S2 0.0133(4) 0.0782(8) 0.0144(4) -0.0120(5) 0.0010(3) -0.0020(4)
As2B 0.0227(5) 0.0342(5) 0.0214(5) 0.0050(4) 0.0054(4) 0.0037(4)
Ge1B 0.0088(11) 0.059(2) 0.0251(13) 0.0079(17) 0.0058(9) 0.0006(12)
As1B 0.0219(10) 0.0472(13) 0.0564(14) 0.0285(12) 0.0216(10) 0.0164(9)
N1 0.0122(11) 0.0260(13) 0.0135(12) 0.0023(10) 0.0011(9) -0.0021(10)
F6 0.0447(15) 0.0664(19) 0.0311(14) -0.0102(13) 0.0009(11) -0.0084(14)
O1 0.0325(14) 0.0631(19) 0.0258(13) 0.0094(13) 0.0078(11) 0.0050(13)
N8 0.0164(12) 0.0390(16) 0.0154(13) -0.0011(11) 0.0015(10) 0.0070(11)
N6 0.0187(13) 0.0295(14) 0.0203(14) 0.0045(11) 0.0031(11) 0.0027(11)
N2 0.0143(12) 0.0357(15) 0.0117(12) 0.0044(11) -0.0003(10) -0.0019(11)
N4 0.0155(12) 0.0307(15) 0.0344(16) 0.0023(12) 0.0077(11) 0.0051(11)
N3 0.0192(13) 0.0298(15) 0.0285(15) 0.0048(12) 0.0104(11) 0.0034(11)
N5 0.0197(13) 0.0311(15) 0.0151(13) 0.0054(11) 0.0024(10) 0.0046(11)
O2 0.0309(14) 0.0649(19) 0.0317(15) 0.0182(14) 0.0024(11) 0.0144(13)
O3 0.0456(17) 0.063(2) 0.0409(16) -0.0012(15) 0.0223(13) -0.0148(15)
N7 0.0168(13) 0.0445(17) 0.0198(14) -0.0066(12) 0.0010(11) 0.0076(12)
F4 0.0390(16) 0.094(3) 0.060(2) -0.0111(18) 0.0042(14) 0.0208(17)
O4 0.0270(15) 0.076(3) 0.0256(17) -0.0069(16) 0.0043(13) -0.0142(17)
O5 0.0190(14) 0.099(3) 0.0224(15) -0.0180(17) 0.0031(11) 0.0005(16)
F5 0.062(2) 0.087(3) 0.054(2) 0.0138(18) 0.0142(16) -0.0058(18)
O6 0.0180(13) 0.083(3) 0.0287(16) -0.0096(16) 0.0012(12) 0.0028(15)
F3 0.0571(19) 0.077(2) 0.115(3) -0.033(2) -0.0448(19) 0.0374(17)
C1 0.0140(14) 0.0284(16) 0.0159(15) 0.0004(12) -0.0001(11) -0.0028(12)
F1 0.078(2) 0.097(3) 0.075(2) -0.047(2) -0.0038(18) 0.023(2)
C3 0.0140(14) 0.0380(19) 0.0178(15) 0.0046(14) -0.0027(12) -0.0022(13)
C70 0.0186(15) 0.0307(17) 0.0229(16) 0.0055(14) 0.0020(12) 0.0050(13)
F2 0.097(3) 0.0468(18) 0.117(3) 0.0162(19) -0.015(2) -0.0145(18)
C97 0.0165(14) 0.0355(18) 0.0146(15) 0.0002(13) 0.0033(12) 0.0045(13)
C2 0.0127(14) 0.0334(18) 0.0223(16) 0.0050(13) 0.0006(12) -0.0010(13)
C28 0.0176(15) 0.0325(18) 0.0279(18) 0.0065(14) 0.0076(13) 0.0061(13)
C4 0.0134(13) 0.0274(16) 0.0143(14) 0.0018(12) -0.0009(11) -0.0026(12)
C58 0.0244(16) 0.0295(17) 0.0148(15) 0.0050(13) 0.0015(12) 0.0047(13)
C55 0.0232(16) 0.0253(16) 0.0199(16) 0.0023(13) 0.0050(13) 0.0030(13)
C31 0.0256(16) 0.0302(17) 0.0251(17) 0.0065(14) 0.0111(14) 0.0052(14)
C10 0.0219(16) 0.0245(16) 0.0258(17) 0.0006(13) 0.0043(13) -0.0064(13)
C5 0.0157(14) 0.0249(16) 0.0186(15) 0.0012(12) 0.0008(12) -0.0048(12)
C16 0.0166(15) 0.046(2) 0.0143(15) 0.0045(14) 0.0009(12) -0.0037(14)
C43 0.0158(15) 0.0353(19) 0.0331(19) 0.0037(15) 0.0033(13) 0.0082(14)
C12 0.0270(17) 0.0338(18) 0.0157(15) -0.0042(13) -0.0009(13) -0.0078(14)
C85 0.0163(15) 0.043(2) 0.0250(17) -0.0037(15) 0.0040(13) 0.0108(14)
C63 0.0329(18) 0.0288(18) 0.0207(17) 0.0000(14) 0.0036(14) 0.0014(14)
C8 0.0341(18) 0.0263(17) 0.0234(17) 0.0070(14) 0.0045(14) -0.0001(14)
C102 0.0239(16) 0.0358(19) 0.0240(17) 0.0001(14) 0.0070(13) 0.0011(14)
C82 0.0181(15) 0.0283(16) 0.0174(15) -0.0009(13) 0.0010(12) 0.0038(13)
C56 0.0227(16) 0.042(2) 0.0201(16) 0.0074(15) 0.0085(13) 0.0038(15)
C57 0.0262(17) 0.0388(19) 0.0167(16) 0.0083(14) 0.0070(13) 0.0035(14)
C9 0.0224(15) 0.0238(16) 0.0201(16) 0.0007(13) 0.0032(12) 0.0002(13)
C86 0.0212(16) 0.043(2) 0.0165(15) 0.0012(14) 0.0027(12) 0.0058(14)
C13 0.040(2) 0.0250(17) 0.0252(17) -0.0032(14) 0.0154(15) -0.0053(15)
C71 0.0319(18) 0.0313(18) 0.0274(18) 0.0003(15) 0.0013(15) 0.0095(15)
C59 0.0305(18) 0.0299(18) 0.0240(17) 0.0056(14) 0.0027(14) 0.0046(14)
C29 0.0229(16) 0.0351(19) 0.042(2) -0.0012(16) 0.0194(15) -0.0019(14)
C75 0.0269(17) 0.0313(18) 0.0231(17) 0.0049(14) 0.0043(14) -0.0013(14)
C36 0.0274(17) 0.0306(18) 0.0330(19) 0.0045(15) 0.0103(15) 0.0045(14)
C30 0.0177(15) 0.0320(18) 0.049(2) 0.0005(16) 0.0165(15) 0.0024(14)
C32 0.046(2) 0.0284(18) 0.0274(18) 0.0058(14) 0.0198(16) 0.0065(16)
C98 0.0277(17) 0.0361(19) 0.0209(17) 0.0009(14) 0.0044(13) -0.0013(15)
C21 0.0181(15) 0.052(2) 0.0183(16) 0.0048(15) 0.0008(12) 0.0076(15)
C44 0.0206(16) 0.039(2) 0.040(2) 0.0083(17) 0.0048(15) 0.0089(15)
C87 0.0212(16) 0.051(2) 0.0258(18) 0.0031(16) 0.0037(14) 0.0036(16)
C7 0.0345(19) 0.040(2) 0.0141(16) 0.0070(14) -0.0022(13) -0.0022(16)
C91 0.0255(17) 0.042(2) 0.0309(19) -0.0053(16) 0.0041(15) 0.0047(16)
C67 0.037(2) 0.0276(18) 0.041(2) 0.0001(16) 0.0104(17) 0.0020(16)
C48 0.0230(17) 0.039(2) 0.040(2) -0.0016(17) 0.0026(15) 0.0135(15)
C99 0.0242(17) 0.055(2) 0.0297(19) 0.0035(18) 0.0101(15) -0.0065(17)
C37 0.062(3) 0.0288(19) 0.036(2) 0.0017(16) 0.026(2) 0.0015(18)
C88 0.0190(17) 0.059(3) 0.037(2) 0.0140(19) 0.0090(15) 0.0148(17)
C40 0.0308(19) 0.0256(18) 0.051(2) 0.0031(16) 0.0117(17) 0.0007(15)
C84 0.0238(17) 0.073(3) 0.0161(16) -0.0027(17) 0.0013(13) 0.0130(18)
C83 0.0261(18) 0.077(3) 0.0186(17) -0.0081(19) 0.0034(14) 0.0115(19)
C027 0.0275(19) 0.0299(19) 0.070(3) 0.0103(19) 0.0161(19) -0.0001(15)
C107 0.035(2) 0.037(2) 0.042(2) -0.0079(17) 0.0119(17) -0.0081(17)
C64 0.036(2) 0.0280(18) 0.037(2) 0.0027(16) 0.0092(16) 0.0031(15)
C35 0.034(2) 0.041(2) 0.036(2) -0.0032(17) 0.0035(16) 0.0023(17)
C101 0.036(2) 0.044(2) 0.034(2) -0.0056(17) 0.0136(16) 0.0097(17)
C74 0.0268(18) 0.049(2) 0.036(2) 0.0008(18) 0.0007(16) -0.0104(17)
C49 0.034(2) 0.035(2) 0.049(2) 0.0072(18) 0.0051(18) 0.0003(17)
C17 0.0333(19) 0.053(2) 0.0230(18) 0.0045(17) 0.0053(15) -0.0160(18)
C20 0.036(2) 0.068(3) 0.0221(18) -0.0025(19) 0.0076(16) 0.013(2)
C11 0.0305(19) 0.0296(19) 0.051(2) -0.0055(17) 0.0039(17) -0.0138(16)
C90 0.0258(19) 0.047(2) 0.058(3) -0.012(2) 0.0090(18) 0.0072(17)
C25 0.041(2) 0.044(2) 0.0271(19) 0.0006(17) 0.0050(16) 0.0132(18)
C62 0.043(2) 0.043(2) 0.0218(18) -0.0017(16) -0.0032(16) -0.0082(18)
C15 0.042(2) 0.036(2) 0.040(2) -0.0121(17) 0.0098(18) -0.0147(17)
C100 0.0232(18) 0.076(3) 0.033(2) 0.005(2) 0.0154(15) 0.0093(19)
C76 0.045(2) 0.0284(19) 0.044(2) -0.0051(17) 0.0003(19) 0.0060(17)
C34 0.049(2) 0.050(2) 0.0243(19) 0.0079(18) 0.0028(17) 0.019(2)
C33 0.060(3) 0.034(2) 0.030(2) 0.0119(16) 0.0179(18) 0.0175(19)
C73 0.0204(18) 0.066(3) 0.048(3) 0.007(2) 0.0016(17) 0.0140(19)
C47 0.038(2) 0.057(3) 0.037(2) -0.010(2) 0.0002(18) 0.016(2)
C65 0.055(3) 0.036(2) 0.046(2) -0.0042(19) 0.020(2) -0.0011(19)
C103 0.053(3) 0.036(2) 0.052(3) -0.011(2) 0.013(2) -0.007(2)
C14 0.062(3) 0.027(2) 0.054(3) -0.0046(18) 0.025(2) 0.0000(19)
C79 0.043(2) 0.0282(19) 0.037(2) 0.0021(16) 0.0095(17) -0.0015(16)
C60 0.050(2) 0.039(2) 0.029(2) 0.0170(17) -0.0045(18) 0.0084(19)
C52 0.039(2) 0.031(2) 0.059(3) -0.0070(19) 0.0032(19) 0.0102(17)
C111 0.023(2) 0.071(3) 0.028(2) 0.000(2) 0.0049(17) 0.002(2)
B3A 0.044(3) 0.048(3) 0.020(3) -0.005(3) 0.005(3) 0.002(3)
C69 0.041(2) 0.033(2) 0.056(3) 0.0123(19) 0.019(2) 0.0036(17)
C89 0.031(2) 0.047(2) 0.056(3) 0.001(2) 0.0159(19) 0.0156(18)
C66 0.053(3) 0.028(2) 0.060(3) 0.0045(19) 0.026(2) 0.0009(18)
C72 0.033(2) 0.046(2) 0.043(2) -0.0012(19) -0.0001(17) 0.0206(18)
C46 0.041(2) 0.072(3) 0.031(2) 0.009(2) 0.0011(18) 0.022(2)
C61 0.045(2) 0.054(3) 0.027(2) 0.0096(19) -0.0108(17) 0.001(2)
C45 0.035(2) 0.056(3) 0.044(2) 0.018(2) 0.0014(18) 0.014(2)
C18 0.047(2) 0.070(3) 0.032(2) 0.009(2) 0.0126(18) -0.023(2)
C19 0.041(2) 0.079(3) 0.031(2) 0.012(2) 0.0189(18) -0.004(2)
C92 0.048(3) 0.054(3) 0.043(2) -0.003(2) 0.010(2) -0.011(2)
C26 0.049(3) 0.051(3) 0.040(2) 0.001(2) 0.001(2) -0.008(2)
C22 0.078(3) 0.053(3) 0.025(2) -0.0019(19) 0.014(2) -0.036(3)
C78 0.078(3) 0.057(3) 0.042(3) -0.013(2) 0.025(2) -0.021(3)
C93 0.076(3) 0.051(3) 0.041(3) 0.004(2) 0.011(2) 0.014(3)
C39 0.101(4) 0.048(3) 0.070(3) -0.015(3) 0.059(3) -0.027(3)
C77 0.102(4) 0.043(3) 0.032(2) -0.0038(19) 0.017(2) -0.017(3)
C110 0.042(2) 0.052(3) 0.056(3) -0.010(2) -0.015(2) 0.012(2)
C38 0.086(4) 0.040(3) 0.069(3) -0.015(2) 0.037(3) 0.004(3)
C68 0.090(4) 0.036(2) 0.065(3) -0.013(2) 0.029(3) -0.005(2)
C108 0.073(3) 0.066(3) 0.045(3) -0.012(2) 0.010(2) -0.026(3)
C51 0.050(3) 0.053(3) 0.093(4) -0.017(3) 0.011(3) 0.016(2)
C50 0.069(3) 0.043(3) 0.092(4) 0.005(3) 0.032(3) -0.010(2)
C80 0.088(4) 0.052(3) 0.055(3) -0.016(2) 0.005(3) 0.019(3)
C27 0.071(4) 0.049(3) 0.085(4) -0.008(3) 0.025(3) 0.016(3)
C94B 0.020(5) 0.033(6) 0.032(7) 0.008(5) 0.004(4) 0.000(4)
C24 0.082(4) 0.083(4) 0.072(4) -0.017(3) -0.006(3) -0.037(4)
C42B 0.062(8) 0.040(6) 0.079(9) 0.015(6) 0.030(8) 0.019(7)
C109 0.094(5) 0.079(4) 0.063(4) 0.018(3) -0.002(3) -0.047(4)
C23 0.099(5) 0.082(4) 0.059(4) -0.030(3) 0.014(3) 0.002(4)
C104 0.083(4) 0.090(5) 0.075(4) -0.052(4) 0.004(3) -0.002(4)
C41B 0.043(6) 0.047(8) 0.063(9) 0.017(7) 0.015(7) -0.007(5)
C105 0.072(9) 0.031(5) 0.062(9) 0.012(5) 0.006(7) -0.012(6)
C81B 0.086(13) 0.027(6) 0.051(10) 0.007(8) 0.022(9) 0.006(8)
C96A 0.065(6) 0.043(5) 0.132(12) -0.017(6) 0.059(6) -0.004(4)
C54A 0.057(6) 0.054(6) 0.081(7) 0.009(6) -0.008(6) -0.014(5)
C95A 0.070(6) 0.069(7) 0.069(7) -0.025(6) 0.007(5) 0.002(5)
C53A 0.076(7) 0.048(6) 0.144(11) 0.005(7) 0.037(8) 0.024(6)
C96B 0.036(6) 0.039(6) 0.077(11) 0.009(6) 0.016(6) 0.000(5)
C95B 0.072(9) 0.067(11) 0.045(9) -0.033(9) 0.017(7) -0.020(8)
As1D 0.026(2) 0.045(3) 0.036(2) 0.007(2) 0.0126(19) 0.005(2)
Ge1A 0.0190(5) 0.0408(6) 0.0302(5) 0.0135(4) 0.0134(3) 0.0125(4)
B4A 0.043(5) 0.038(4) 0.030(4) 0.010(4) 0.002(4) -0.007(4)
B3B 0.039(4) 0.037(3) 0.020(3) 0.014(3) 0.016(3) 0.001(3)
B5B 0.016(2) 0.017(2) 0.016(2) -0.0004(10) 0.0057(11) 0.0004(10)
As2C 0.031(3) 0.049(3) 0.016(2) -0.002(2) 0.004(2) 0.005(2)
Cl5 0.103(3) 0.089(2) 0.129(3) 0.018(2) 0.032(2) 0.007(2)
Cl6 0.108(3) 0.074(3) 0.085(3) -0.005(2) 0.018(2) -0.016(3)
C115 0.097(4) 0.079(4) 0.097(4) 0.007(4) 0.019(4) -0.005(4)
Cl7 0.108(4) 0.079(3) 0.107(4) 0.016(3) 0.037(4) 0.013(3)
Cl8 0.069(3) 0.048(3) 0.076(4) 0.003(3) 0.044(3) 0.000(3)
C116 0.092(4) 0.076(4) 0.093(4) 0.006(4) 0.027(4) -0.002(4)
C112 0.093(4) 0.076(4) 0.091(4) 0.006(4) 0.028(4) -0.001(4)
F9 0.096(5) 0.072(5) 0.090(5) 0.006(5) 0.026(5) -0.003(5)
F7 0.096(5) 0.077(4) 0.099(5) 0.007(5) 0.029(5) -0.004(4)
F8 0.102(5) 0.083(5) 0.109(5) 0.012(5) 0.027(5) 0.002(5)
S3 0.071(5) 0.097(5) 0.063(5) -0.004(5) 0.026(4) 0.010(5)
O7 0.069(10) 0.113(11) 0.059(10) -0.002(10) 0.022(9) 0.013(10)
O9 0.065(10) 0.108(11) 0.053(10) -0.007(10) 0.018(9) 0.024(10)
O8 0.070(10) 0.105(11) 0.057(10) -0.015(10) 0.023(10) 0.017(10)
C94A 0.039(4) 0.037(5) 0.082(9) -0.001(5) 0.030(5) 0.005(3)
C54B 0.037(5) 0.048(6) 0.092(9) 0.013(6) 0.005(6) 0.001(5)
C53B 0.098(9) 0.035(6) 0.087(9) -0.015(6) 0.025(8) 0.012(7)
B2A 0.010(3) 0.041(4) 0.016(3) 0.011(3) 0.007(3) 0.004(3)
Cl2 0.118(4) 0.061(3) 0.083(4) -0.030(3) 0.040(3) 0.030(3)
Cl1 0.187(6) 0.100(5) 0.045(3) -0.005(3) -0.005(4) -0.004(5)
C113 0.127(5) 0.065(4) 0.072(4) -0.011(4) 0.041(4) 0.017(4)
Cl10 0.149(4) 0.052(2) 0.071(3) -0.013(2) 0.031(3) 0.022(3)
Cl9 0.095(3) 0.054(2) 0.074(3) -0.013(2) 0.044(2) 0.017(2)
C42 0.110(5) 0.057(4) 0.072(5) -0.015(4) 0.058(4) 0.020(4)
Cl4 0.106(5) 0.052(3) 0.079(5) -0.019(3) 0.046(4) 0.006(4)
Cl3 0.112(4) 0.072(4) 0.098(4) -0.005(3) 0.047(4) 0.004(3)
C114 0.110(5) 0.059(4) 0.073(5) -0.011(4) 0.050(4) 0.020(4)
B1A 0.0165(18) 0.027(2) 0.0237(19) 0.0044(15) 0.0066(15) 0.0075(15)
B1B 0.024(3) 0.049(4) 0.035(4) 0.009(4) 0.007(3) 0.005(3)
As1A 0.0184(7) 0.0404(7) 0.0391(10) 0.0194(6) 0.0145(7) 0.0098(5)
B2B 0.020(3) 0.038(3) 0.033(3) 0.015(3) 0.011(3) 0.008(3)
B1C 0.014(3) 0.038(3) 0.034(3) 0.017(3) 0.010(3) 0.013(3)
As1C 0.0259(19) 0.058(3) 0.041(3) 0.026(2) 0.0072(19) 0.0077(19)
B3C 0.036(4) 0.038(4) 0.025(4) 0.007(4) 0.007(4) -0.002(4)
Ge2C 0.036(4) 0.041(4) 0.038(4) 0.008(4) 0.010(4) 0.002(3)
B4C 0.029(5) 0.034(5) 0.013(5) -0.002(5) 0.011(5) 0.002(5)
C106 0.063(8) 0.037(5) 0.084(10) 0.007(6) 0.009(7) 0.001(6)
B2C 0.015(4) 0.046(5) 0.028(4) 0.016(4) 0.008(4) 0.002(4)
Ge1D 0.010(3) 0.049(4) 0.032(4) 0.014(3) -0.004(3) -0.010(3)
B1D 0.019(4) 0.049(4) 0.032(4) 0.014(4) 0.005(4) 0.004(4)
B2D 0.020(3) 0.038(3) 0.033(3) 0.015(3) 0.011(3) 0.008(3)
C41A 0.090(7) 0.033(5) 0.079(7) 0.017(5) 0.061(6) 0.015(4)
C42A 0.050(5) 0.031(4) 0.064(6) 0.003(4) 0.022(4) 0.011(4)
C81A 0.118(14) 0.038(6) 0.069(10) 0.029(8) 0.045(9) 0.020(7)

loop_
_atom_type_symbol
_atom_type_description
_atom_type_scat_dispersion_real
_atom_type_scat_dispersion_imag
_atom_type_scat_source
C C 0.0181 0.0091 'International Tables Vol C Tables 4.2.6.8 and 6.1.1.4'
H H 0.0000 0.0000 'International Tables Vol C Tables 4.2.6.8 and 6.1.1.4'
As As -0.9300 1.0051 'International Tables Vol C Tables 4.2.6.8 and 6.1.1.4'
B B 0.0090 0.0039 'International Tables Vol C Tables 4.2.6.8 and 6.1.1.4'
Cl Cl 0.3639 0.7018 'International Tables Vol C Tables 4.2.6.8 and 6.1.1.4'
F F 0.0727 0.0534 'International Tables Vol C Tables 4.2.6.8 and 6.1.1.4'
Ge Ge -1.0885 0.8855 'International Tables Vol C Tables 4.2.6.8 and 6.1.1.4'
N N 0.0311 0.0180 'International Tables Vol C Tables 4.2.6.8 and 6.1.1.4'
O O 0.0492 0.0322 'International Tables Vol C Tables 4.2.6.8 and 6.1.1.4'
S S 0.3331 0.5567 'International Tables Vol C Tables 4.2.6.8 and 6.1.1.4'

loop_
_exptl_crystal_face_index_h
_exptl_crystal_face_index_k
_exptl_crystal_face_index_l
_exptl_crystal_face_perp_dist
2 1 1 0.0764
1 0 1 0.0587
-2 -2 -1 0.0482
-1 0 -1 0.0943
-1 2 -2 0.0504
-1 0 1 0.0096
1 0 -1 0.0252
0 -1 -1 0.0378
2 -1 -2 0.0310
-2 1 1 0.0314
-1 2 -1 0.0390
2 -1 0 0.0522

loop_
_geom_angle_atom_site_label_1
_geom_angle_atom_site_label_2
_geom_angle_atom_site_label_3
_geom_angle
_geom_angle_site_symmetry_1
_geom_angle_site_symmetry_3
_geom_angle_publ_flag
H2AC Ge2A H2AD 107.7 . . ?
C82 Ge2A H2AC 108.9 . . ?
C82 Ge2A H2AD 108.9 . . ?
C82 Ge2A B3A 113.3(3) . . ?
B3A Ge2A H2AC 108.9 . . ?
B3A Ge2A H2AD 108.9 . . ?
H1CA Ge1C H1CB 107.1 . . ?
C28 Ge1C H1CA 107.8 . . ?
C28 Ge1C H1CB 107.8 . . ?
C28 Ge1C B1C 118.2(4) . . ?
B1C Ge1C H1CA 107.8 . . ?
B1C Ge1C H1CB 107.8 . . ?
H2AE As2A H2AF 107.6 . . ?
B3A As2A H2AE 108.6 . . ?
B3A As2A H2AF 108.6 . . ?
B3A As2A B4A 114.5(6) . . ?
B4A As2A H2AE 108.6 . . ?
B4A As2A H2AF 108.6 . . ?
O1 S1 O2 114.93(17) . . ?
O1 S1 C110 104.1(2) . . ?
O2 S1 C110 102.2(2) . . ?
O3 S1 O1 114.67(18) . . ?
O3 S1 O2 115.07(18) . . ?
O3 S1 C110 103.6(2) . . ?
H2BC Ge2B H2BD 107.7 . . ?
C55 Ge2B H2BC 108.8 . . ?
C55 Ge2B H2BD 108.8 . . ?
B3B Ge2B H2BC 108.8 . . ?
B3B Ge2B H2BD 108.8 . . ?
B3B Ge2B C55 113.7(5) . . ?
O4 S2 O5 114.96(19) . . ?
O4 S2 O6 114.8(2) . . ?
O4 S2 C111 102.1(2) . . ?
O5 S2 O6 115.43(18) . . ?
O5 S2 C111 103.3(2) . . ?
O6 S2 C111 103.7(2) . . ?
H2BE As2B H2BF 107.5 . . ?
B3B As2B H2BE 108.5 . . ?
B3B As2B H2BF 108.5 . . ?
B5B As2B H2BE 108.5 . . ?
B5B As2B H2BF 108.5 . . ?
B5B As2B B3B 115.0(7) . . ?
H1BA Ge1B H1BB 108.2 . . ?
C1 Ge1B H1BA 109.7 . . ?
C1 Ge1B H1BB 109.7 . . ?
C1 Ge1B B1B 109.9(4) . . ?
B1B Ge1B H1BA 109.7 . . ?
B1B Ge1B H1BB 109.7 . . ?
H1BC As1B H1BD 108.3 . . ?
B1B As1B H1BC 109.9 . . ?
B1B As1B H1BD 109.9 . . ?
B2B As1B H1BC 109.9 . . ?
B2B As1B H1BD 109.9 . . ?
B2B As1B B1B 109.0(10) . . ?
C1 N1 C2 109.8(2) . . ?
C1 N1 C4 125.0(2) . . ?
C2 N1 C4 125.1(3) . . ?
C82 N8 C97 126.5(3) . . ?
C82 N8 C84 110.2(3) . . ?
C84 N8 C97 123.2(3) . . ?
C55 N6 C70 124.5(3) . . ?
C55 N6 C57 111.0(3) . . ?
C57 N6 C70 124.5(3) . . ?
C1 N2 C3 109.5(3) . . ?
C1 N2 C16 127.1(3) . . ?
C3 N2 C16 123.4(3) . . ?
C28 N4 C43 124.0(3) . . ?
C28 N4 C30 110.0(3) . . ?
C30 N4 C43 125.9(3) . . ?
C28 N3 C31 124.6(3) . . ?
C28 N3 C29 110.4(3) . . ?
C29 N3 C31 125.1(3) . . ?
C55 N5 C58 125.9(3) . . ?
C55 N5 C56 110.5(3) . . ?
C56 N5 C58 123.6(3) . . ?
C82 N7 C85 124.9(3) . . ?
C82 N7 C83 109.9(3) . . ?
C83 N7 C85 125.3(3) . . ?
N1 C1 Ge1B 123.2(2) . . ?
N1 C1 N2 106.3(2) . . ?
N1 C1 B2A 128.3(5) . . ?
N1 C1 B2C 121.5(2) . . ?
N1 C1 Ge1D 132.2(5) . . ?
N2 C1 Ge1B 128.8(3) . . ?
N2 C1 B2A 124.9(5) . . ?
N2 C1 B2C 132.1(2) . . ?
N2 C1 Ge1D 121.5(5) . . ?
N2 C3 H3 126.5 . . ?
C2 C3 N2 107.1(3) . . ?
C2 C3 H3 126.5 . . ?
C71 C70 N6 117.0(3) . . ?
C75 C70 N6 117.9(3) . . ?
C75 C70 C71 125.1(3) . . ?
C102 C97 N8 117.8(3) . . ?
C98 C97 N8 118.4(3) . . ?
C98 C97 C102 123.7(3) . . ?
N1 C2 H2 126.3 . . ?
C3 C2 N1 107.4(3) . . ?
C3 C2 H2 126.3 . . ?
N4 C28 Ge1C 128.9(3) . . ?
N4 C28 Ge1A 126.4(3) . . ?
N4 C28 B2B 126.7(14) . . ?
N4 C28 B2D 125.5(3) . . ?
N3 C28 Ge1C 122.7(2) . . ?
N3 C28 N4 105.5(3) . . ?
N3 C28 Ge1A 127.0(2) . . ?
N3 C28 B2B 127.1(13) . . ?
N3 C28 B2D 127.6(3) . . ?
C5 C4 N1 117.3(3) . . ?
C9 C4 N1 119.2(3) . . ?
C9 C4 C5 123.5(3) . . ?
C63 C58 N5 117.7(3) . . ?
C59 C58 N5 118.5(3) . . ?
C59 C58 C63 123.8(3) . . ?
N6 C55 Ge2B 122.6(2) . . ?
N6 C55 B4A 129.3(7) . . ?
N6 C55 Ge2C 130.7(6) . . ?
N5 C55 Ge2B 132.5(3) . . ?
N5 C55 N6 104.9(3) . . ?
N5 C55 B4A 125.8(7) . . ?
N5 C55 Ge2C 124.4(6) . . ?
C36 C31 N3 118.3(3) . . ?
C36 C31 C32 124.3(3) . . ?
C32 C31 N3 117.4(3) . . ?
C5 C10 H10 107.9 . . ?
C5 C10 C027 109.7(3) . . ?
C5 C10 C11 112.4(3) . . ?
C027 C10 H10 107.9 . . ?
C11 C10 H10 107.9 . . ?
C11 C10 C027 110.7(3) . . ?
C4 C5 C10 122.3(3) . . ?
C12 C5 C4 117.0(3) . . ?
C12 C5 C10 120.7(3) . . ?
C21 C16 N2 118.0(3) . . ?
C17 C16 N2 118.4(3) . . ?
C17 C16 C21 123.5(3) . . ?
C44 C43 N4 116.8(3) . . ?
C48 C43 N4 119.1(3) . . ?
C48 C43 C44 124.0(4) . . ?
C5 C12 H12 119.4 . . ?
C7 C12 C5 121.2(3) . . ?
C7 C12 H12 119.4 . . ?
C86 C85 N7 118.1(3) . . ?
C90 C85 N7 118.1(3) . . ?
C90 C85 C86 123.8(3) . . ?
C58 C63 C67 122.5(3) . . ?
C62 C63 C58 116.7(3) . . ?
C62 C63 C67 120.8(3) . . ?
C9 C8 H8 119.2 . . ?
C9 C8 C7 121.6(3) . . ?
C7 C8 H8 119.2 . . ?
C97 C102 C107 122.7(3) . . ?
C101 C102 C97 116.3(3) . . ?
C101 C102 C107 120.9(4) . . ?
N8 C82 Ge2A 129.3(2) . . ?
N8 C82 N7 105.7(3) . . ?
N8 C82 B5B 125.7(7) . . ?
N8 C82 B4C 136.6(3) . . ?
N7 C82 Ge2A 124.9(2) . . ?
N7 C82 B5B 128.4(7) . . ?
N7 C82 B4C 117.7(2) . . ?
N5 C56 H56 126.5 . . ?
C57 C56 N5 107.0(3) . . ?
C57 C56 H56 126.5 . . ?
N6 C57 H57 126.7 . . ?
C56 C57 N6 106.5(3) . . ?
C56 C57 H57 126.7 . . ?
C4 C9 C13 122.1(3) . . ?
C8 C9 C4 116.7(3) . . ?
C8 C9 C13 121.1(3) . . ?
C85 C86 C87 116.3(3) . . ?
C85 C86 C91 122.0(3) . . ?
C87 C86 C91 121.7(3) . . ?
C9 C13 H13 107.9 . . ?
C9 C13 C15 110.6(3) . . ?
C15 C13 H13 107.9 . . ?
C14 C13 C9 112.8(3) . . ?
C14 C13 H13 107.9 . . ?
C14 C13 C15 109.7(3) . . ?
C70 C71 C76 122.2(3) . . ?
C70 C71 C72 116.0(4) . . ?
C72 C71 C76 121.7(4) . . ?
C58 C59 C64 122.8(3) . . ?
C58 C59 C60 116.7(3) . . ?
C60 C59 C64 120.5(3) . . ?
N3 C29 H29 126.4 . . ?
C30 C29 N3 107.2(3) . . ?
C30 C29 H29 126.4 . . ?
C70 C75 C74 116.0(3) . . ?
C70 C75 C79 122.5(3) . . ?
C74 C75 C79 121.5(3) . . ?
C31 C36 C40 122.3(3) . . ?
C31 C36 C35 116.9(3) . . ?
C35 C36 C40 120.8(4) . . ?
N4 C30 H30 126.6 . . ?
C29 C30 N4 106.9(3) . . ?
C29 C30 H30 126.6 . . ?
C31 C32 C37 122.9(4) . . ?
C33 C32 C31 116.2(4) . . ?
C33 C32 C37 120.9(3) . . ?
C97 C98 C103 122.6(3) . . ?
C99 C98 C97 117.0(3) . . ?
C99 C98 C103 120.4(4) . . ?
C16 C21 C20 116.2(4) . . ?
C16 C21 C25 122.0(3) . . ?
C20 C21 C25 121.7(4) . . ?
C43 C44 C49 122.4(4) . . ?
C45 C44 C43 116.2(4) . . ?
C45 C44 C49 121.4(4) . . ?
C86 C87 H87 119.4 . . ?
C88 C87 C86 121.2(4) . . ?
C88 C87 H87 119.4 . . ?
C12 C7 C8 120.1(3) . . ?
C12 C7 H7 119.9 . . ?
C8 C7 H7 119.9 . . ?
C86 C91 H91 107.5 . . ?
C86 C91 C92 113.0(3) . . ?
C92 C91 H91 107.5 . . ?
C93 C91 C86 110.9(3) . . ?
C93 C91 H91 107.5 . . ?
C93 C91 C92 110.1(4) . . ?
C63 C67 H67 107.7 . . ?
C63 C67 C69 112.3(3) . . ?
C63 C67 C68 112.5(4) . . ?
C69 C67 H67 107.7 . . ?
C69 C67 C68 108.7(4) . . ?
C68 C67 H67 107.7 . . ?
C43 C48 C52 121.9(4) . . ?
C47 C48 C43 116.5(4) . . ?
C47 C48 C52 121.6(4) . . ?
C98 C99 H99 119.6 . . ?
C100 C99 C98 120.7(4) . . ?
C100 C99 H99 119.6 . . ?
C32 C37 H37 107.7 . . ?
C32 C37 C39 110.9(3) . . ?
C32 C37 C38 111.8(4) . . ?
C39 C37 H37 107.7 . . ?
C39 C37 C38 110.9(4) . . ?
C38 C37 H37 107.7 . . ?
C87 C88 H88 119.7 . . ?
C89 C88 C87 120.6(3) . . ?
C89 C88 H88 119.7 . . ?
C36 C40 H40 107.5 . . ?
C36 C40 H40A 108.4 . . ?
C36 C40 C41B 111.7(7) . . ?
C36 C40 C42A 109.4(5) . . ?
C42B C40 C36 114.0(7) . . ?
C42B C40 H40 107.5 . . ?
C42B C40 C41B 108.3(10) . . ?
C41B C40 H40 107.5 . . ?
C41A C40 C36 111.0(5) . . ?
C41A C40 H40A 108.4 . . ?
C41A C40 C42A 111.2(6) . . ?
C42A C40 H40A 108.4 . . ?
N8 C84 H84 126.3 . . ?
C83 C84 N8 107.3(3) . . ?
C83 C84 H84 126.3 . . ?
N7 C83 H83 126.6 . . ?
C84 C83 N7 106.8(3) . . ?
C84 C83 H83 126.6 . . ?
C10 C027 H02A 109.5 . . ?
C10 C027 H02B 109.5 . . ?
C10 C027 H02C 109.5 . . ?
H02A C027 H02B 109.5 . . ?
H02A C027 H02C 109.5 . . ?
H02B C027 H02C 109.5 . . ?
C102 C107 H107 107.3 . . ?
C102 C107 C109 110.5(4) . . ?
C108 C107 C102 112.8(4) . . ?
C108 C107 H107 107.3 . . ?
C108 C107 C109 111.4(4) . . ?
C109 C107 H107 107.3 . . ?
C59 C64 H64 107.5 . . ?
C59 C64 C65 110.1(3) . . ?
C59 C64 C66 112.5(3) . . ?
C65 C64 H64 107.5 . . ?
C65 C64 C66 111.4(3) . . ?
C66 C64 H64 107.5 . . ?
C36 C35 H35 120.0 . . ?
C34 C35 C36 120.1(4) . . ?
C34 C35 H35 120.0 . . ?
C102 C101 H101 119.3 . . ?
C100 C101 C102 121.3(4) . . ?
C100 C101 H101 119.3 . . ?
C75 C74 H74 119.6 . . ?
C73 C74 C75 120.8(4) . . ?
C73 C74 H74 119.6 . . ?
C44 C49 H49 107.3 . . ?
C44 C49 C51 110.1(4) . . ?
C44 C49 C50 112.7(4) . . ?
C51 C49 H49 107.3 . . ?
C50 C49 H49 107.3 . . ?
C50 C49 C51 112.0(4) . . ?
C16 C17 C18 117.4(4) . . ?
C16 C17 C22 123.5(3) . . ?
C18 C17 C22 119.1(4) . . ?
C21 C20 H20 119.1 . . ?
C19 C20 C21 121.8(4) . . ?
C19 C20 H20 119.1 . . ?
C10 C11 H11A 109.5 . . ?
C10 C11 H11B 109.5 . . ?
C10 C11 H11C 109.5 . . ?
H11A C11 H11B 109.5 . . ?
H11A C11 H11C 109.5 . . ?
H11B C11 H11C 109.5 . . ?
C85 C90 C94B 124.3(5) . . ?
C85 C90 C94A 120.2(5) . . ?
C89 C90 C85 116.6(4) . . ?
C89 C90 C94B 117.4(5) . . ?
C89 C90 C94A 121.4(5) . . ?
C21 C25 H25 107.5 . . ?
C21 C25 C26 110.9(3) . . ?
C21 C25 C27 111.3(4) . . ?
C26 C25 H25 107.5 . . ?
C27 C25 H25 107.5 . . ?
C27 C25 C26 111.8(4) . . ?
C63 C62 H62 119.5 . . ?
C61 C62 C63 121.0(4) . . ?
C61 C62 H62 119.5 . . ?
C13 C15 H15A 109.5 . . ?
C13 C15 H15B 109.5 . . ?
C13 C15 H15C 109.5 . . ?
H15A C15 H15B 109.5 . . ?
H15A C15 H15C 109.5 . . ?
H15B C15 H15C 109.5 . . ?
C99 C100 H100 119.6 . . ?
C101 C100 C99 120.9(3) . . ?
C101 C100 H100 119.6 . . ?
C71 C76 H76 106.8 . . ?
C78 C76 C71 110.8(4) . . ?
C78 C76 H76 106.8 . . ?
C77 C76 C71 113.2(4) . . ?
C77 C76 H76 106.8 . . ?
C77 C76 C78 112.0(4) . . ?
C35 C34 H34 119.3 . . ?
C33 C34 C35 121.4(4) . . ?
C33 C34 H34 119.3 . . ?
C32 C33 H33 119.4 . . ?
C34 C33 C32 121.1(4) . . ?
C34 C33 H33 119.4 . . ?
C74 C73 H73 119.6 . . ?
C74 C73 C72 120.9(4) . . ?
C72 C73 H73 119.6 . . ?
C48 C47 H47 119.5 . . ?
C46 C47 C48 121.0(4) . . ?
C46 C47 H47 119.5 . . ?
C64 C65 H65A 109.5 . . ?
C64 C65 H65B 109.5 . . ?
C64 C65 H65C 109.5 . . ?
H65A C65 H65B 109.5 . . ?
H65A C65 H65C 109.5 . . ?
H65B C65 H65C 109.5 . . ?
C98 C103 H103 111.7 . . ?
C98 C103 H10A 103.3 . . ?
C98 C103 C104 109.6(4) . . ?
C98 C103 C105 110.4(7) . . ?
C98 C103 C106 111.7(6) . . ?
C104 C103 H103 111.7 . . ?
C104 C103 H10A 103.3 . . ?
C104 C103 C105 101.2(7) . . ?
C104 C103 C106 123.1(7) . . ?
C105 C103 H103 111.7 . . ?
C106 C103 H10A 103.3 . . ?
C13 C14 H14A 109.5 . . ?
C13 C14 H14B 109.5 . . ?
C13 C14 H14C 109.5 . . ?
H14A C14 H14B 109.5 . . ?
H14A C14 H14C 109.5 . . ?
H14B C14 H14C 109.5 . . ?
C75 C79 H79 111.7 . . ?
C75 C79 H79A 104.3 . . ?
C75 C79 C80 111.3(4) . . ?
C75 C79 C81B 110.6(10) . . ?
C75 C79 C81A 112.3(8) . . ?
C80 C79 H79 111.7 . . ?
C80 C79 H79A 104.3 . . ?
C80 C79 C81B 99.2(8) . . ?
C80 C79 C81A 118.6(8) . . ?
C81B C79 H79 111.7 . . ?
C81A C79 H79A 104.3 . . ?
C59 C60 H60 119.4 . . ?
C61 C60 C59 121.1(4) . . ?
C61 C60 H60 119.4 . . ?
C48 C52 H52 110.6 . . ?
C48 C52 H52A 106.7 . . ?
C48 C52 C53A 107.3(6) . . ?
C48 C52 C54B 112.1(5) . . ?
C54A C52 C48 109.4(5) . . ?
C54A C52 H52 110.6 . . ?
C54A C52 C53A 108.2(8) . . ?
C53A C52 H52 110.6 . . ?
C54B C52 H52A 106.7 . . ?
C53B C52 C48 117.8(8) . . ?
C53B C52 H52A 106.7 . . ?
C53B C52 C54B 106.2(9) . . ?
F6 C111 S2 112.3(4) . . ?
F6 C111 F4 107.0(4) . . ?
F6 C111 F5 107.0(4) . . ?
F4 C111 S2 111.4(3) . . ?
F4 C111 F5 107.4(4) . . ?
F5 C111 S2 111.4(3) . . ?
Ge2A B3A As2A 107.3(5) . . ?
Ge2A B3A H3AA 110.3 . . ?
Ge2A B3A H3AB 110.3 . . ?
As2A B3A H3AA 110.3 . . ?
As2A B3A H3AB 110.3 . . ?
H3AA B3A H3AB 108.5 . . ?
C67 C69 H69A 109.5 . . ?
C67 C69 H69B 109.5 . . ?
C67 C69 H69C 109.5 . . ?
H69A C69 H69B 109.5 . . ?
H69A C69 H69C 109.5 . . ?
H69B C69 H69C 109.5 . . ?
C88 C89 C90 121.5(4) . . ?
C88 C89 H89 119.3 . . ?
C90 C89 H89 119.3 . . ?
C64 C66 H66A 109.5 . . ?
C64 C66 H66B 109.5 . . ?
C64 C66 H66C 109.5 . . ?
H66A C66 H66B 109.5 . . ?
H66A C66 H66C 109.5 . . ?
H66B C66 H66C 109.5 . . ?
C71 C72 H72 119.4 . . ?
C73 C72 C71 121.2(4) . . ?
C73 C72 H72 119.4 . . ?
C47 C46 H46 119.3 . . ?
C45 C46 C47 121.5(4) . . ?
C45 C46 H46 119.3 . . ?
C62 C61 H61 119.6 . . ?
C60 C61 C62 120.8(4) . . ?
C60 C61 H61 119.6 . . ?
C44 C45 H45 119.6 . . ?
C46 C45 C44 120.7(4) . . ?
C46 C45 H45 119.6 . . ?
C17 C18 H18 119.9 . . ?
C19 C18 C17 120.3(4) . . ?
C19 C18 H18 119.9 . . ?
C20 C19 C18 120.8(4) . . ?
C20 C19 H19 119.6 . . ?
C18 C19 H19 119.6 . . ?
C91 C92 H92A 109.5 . . ?
C91 C92 H92B 109.5 . . ?
C91 C92 H92C 109.5 . . ?
H92A C92 H92B 109.5 . . ?
H92A C92 H92C 109.5 . . ?
H92B C92 H92C 109.5 . . ?
C25 C26 H26A 109.5 . . ?
C25 C26 H26B 109.5 . . ?
C25 C26 H26C 109.5 . . ?
H26A C26 H26B 109.5 . . ?
H26A C26 H26C 109.5 . . ?
H26B C26 H26C 109.5 . . ?
C17 C22 H22 108.1 . . ?
C17 C22 C24 110.6(5) . . ?
C24 C22 H22 108.1 . . ?
C23 C22 C17 110.9(4) . . ?
C23 C22 H22 108.1 . . ?
C23 C22 C24 111.0(5) . . ?
C76 C78 H78A 109.5 . . ?
C76 C78 H78B 109.5 . . ?
C76 C78 H78C 109.5 . . ?
H78A C78 H78B 109.5 . . ?
H78A C78 H78C 109.5 . . ?
H78B C78 H78C 109.5 . . ?
C91 C93 H93A 109.5 . . ?
C91 C93 H93B 109.5 . . ?
C91 C93 H93C 109.5 . . ?
H93A C93 H93B 109.5 . . ?
H93A C93 H93C 109.5 . . ?
H93B C93 H93C 109.5 . . ?
C37 C39 H39A 109.5 . . ?
C37 C39 H39B 109.5 . . ?
C37 C39 H39C 109.5 . . ?
H39A C39 H39B 109.5 . . ?
H39A C39 H39C 109.5 . . ?
H39B C39 H39C 109.5 . . ?
C76 C77 H77A 109.5 . . ?
C76 C77 H77B 109.5 . . ?
C76 C77 H77C 109.5 . . ?
H77A C77 H77B 109.5 . . ?
H77A C77 H77C 109.5 . . ?
H77B C77 H77C 109.5 . . ?
F3 C110 S1 111.0(3) . . ?
F3 C110 F1 107.1(5) . . ?
F1 C110 S1 111.3(4) . . ?
F2 C110 S1 111.3(4) . . ?
F2 C110 F3 108.1(5) . . ?
F2 C110 F1 108.0(4) . . ?
C37 C38 H38A 109.5 . . ?
C37 C38 H38B 109.5 . . ?
C37 C38 H38C 109.5 . . ?
H38A C38 H38B 109.5 . . ?
H38A C38 H38C 109.5 . . ?
H38B C38 H38C 109.5 . . ?
C67 C68 H68A 109.5 . . ?
C67 C68 H68B 109.5 . . ?
C67 C68 H68C 109.5 . . ?
H68A C68 H68B 109.5 . . ?
H68A C68 H68C 109.5 . . ?
H68B C68 H68C 109.5 . . ?
C107 C108 H10B 109.5 . . ?
C107 C108 H10C 109.5 . . ?
C107 C108 H10D 109.5 . . ?
H10B C108 H10C 109.5 . . ?
H10B C108 H10D 109.5 . . ?
H10C C108 H10D 109.5 . . ?
C49 C51 H51A 109.5 . . ?
C49 C51 H51B 109.5 . . ?
C49 C51 H51C 109.5 . . ?
H51A C51 H51B 109.5 . . ?
H51A C51 H51C 109.5 . . ?
H51B C51 H51C 109.5 . . ?
C49 C50 H50A 109.5 . . ?
C49 C50 H50B 109.5 . . ?
C49 C50 H50C 109.5 . . ?
H50A C50 H50B 109.5 . . ?
H50A C50 H50C 109.5 . . ?
H50B C50 H50C 109.5 . . ?
C79 C80 H80A 109.5 . . ?
C79 C80 H80B 109.5 . . ?
C79 C80 H80C 109.5 . . ?
H80A C80 H80B 109.5 . . ?
H80A C80 H80C 109.5 . . ?
H80B C80 H80C 109.5 . . ?
C25 C27 H27A 109.5 . . ?
C25 C27 H27B 109.5 . . ?
C25 C27 H27C 109.5 . . ?
H27A C27 H27B 109.5 . . ?
H27A C27 H27C 109.5 . . ?
H27B C27 H27C 109.5 . . ?
C90 C94B H94B 107.5 . . ?
C96B C94B C90 117.4(9) . . ?
C96B C94B H94B 107.5 . . ?
C96B C94B C95B 113.6(11) . . ?
C95B C94B C90 102.7(8) . . ?
C95B C94B H94B 107.5 . . ?
C22 C24 H24A 109.5 . . ?
C22 C24 H24B 109.5 . . ?
C22 C24 H24C 109.5 . . ?
H24A C24 H24B 109.5 . . ?
H24A C24 H24C 109.5 . . ?
H24B C24 H24C 109.5 . . ?
C40 C42B H42A 109.5 . . ?
C40 C42B H42B 109.5 . . ?
C40 C42B H42C 109.5 . . ?
H42A C42B H42B 109.5 . . ?
H42A C42B H42C 109.5 . . ?
H42B C42B H42C 109.5 . . ?
C107 C109 H10E 109.5 . . ?
C107 C109 H10F 109.5 . . ?
C107 C109 H10G 109.5 . . ?
H10E C109 H10F 109.5 . . ?
H10E C109 H10G 109.5 . . ?
H10F C109 H10G 109.5 . . ?
C22 C23 H23A 109.5 . . ?
C22 C23 H23B 109.5 . . ?
C22 C23 H23C 109.5 . . ?
H23A C23 H23B 109.5 . . ?
H23A C23 H23C 109.5 . . ?
H23B C23 H23C 109.5 . . ?
C103 C104 H10H 109.5 . . ?
C103 C104 H10I 109.5 . . ?
C103 C104 H10J 109.5 . . ?
H10H C104 H10I 109.5 . . ?
H10H C104 H10J 109.5 . . ?
H10I C104 H10J 109.5 . . ?
C40 C41B H41A 109.5 . . ?
C40 C41B H41B 109.5 . . ?
C40 C41B H41C 109.5 . . ?
H41A C41B H41B 109.5 . . ?
H41A C41B H41C 109.5 . . ?
H41B C41B H41C 109.5 . . ?
C103 C105 H10K 109.5 . . ?
C103 C105 H10L 109.5 . . ?
C103 C105 H10M 109.5 . . ?
H10K C105 H10L 109.5 . . ?
H10K C105 H10M 109.5 . . ?
H10L C105 H10M 109.5 . . ?
C79 C81B H81A 109.5 . . ?
C79 C81B H81B 109.5 . . ?
C79 C81B H81C 109.5 . . ?
H81A C81B H81B 109.5 . . ?
H81A C81B H81C 109.5 . . ?
H81B C81B H81C 109.5 . . ?
H96A C96A H96B 109.5 . . ?
H96A C96A H96C 109.5 . . ?
H96B C96A H96C 109.5 . . ?
C94A C96A H96A 109.5 . . ?
C94A C96A H96B 109.5 . . ?
C94A C96A H96C 109.5 . . ?
C52 C54A H54A 109.5 . . ?
C52 C54A H54B 109.5 . . ?
C52 C54A H54C 109.5 . . ?
H54A C54A H54B 109.5 . . ?
H54A C54A H54C 109.5 . . ?
H54B C54A H54C 109.5 . . ?
H95A C95A H95B 109.5 . . ?
H95A C95A H95C 109.5 . . ?
H95B C95A H95C 109.5 . . ?
C94A C95A H95A 109.5 . . ?
C94A C95A H95B 109.5 . . ?
C94A C95A H95C 109.5 . . ?
C52 C53A H53A 109.5 . . ?
C52 C53A H53B 109.5 . . ?
C52 C53A H53C 109.5 . . ?
H53A C53A H53B 109.5 . . ?
H53A C53A H53C 109.5 . . ?
H53B C53A H53C 109.5 . . ?
C94B C96B H96D 109.5 . . ?
C94B C96B H96E 109.5 . . ?
C94B C96B H96F 109.5 . . ?
H96D C96B H96E 109.5 . . ?
H96D C96B H96F 109.5 . . ?
H96E C96B H96F 109.5 . . ?
C94B C95B H95D 109.5 . . ?
C94B C95B H95E 109.5 . . ?
C94B C95B H95F 109.5 . . ?
H95D C95B H95E 109.5 . . ?
H95D C95B H95F 109.5 . . ?
H95E C95B H95F 109.5 . . ?
H1DA As1D H1DB 108.5 . . ?
B1D As1D H1DA 110.3 . . ?
B1D As1D H1DB 110.3 . . ?
B2D As1D H1DA 110.3 . . ?
B2D As1D H1DB 110.3 . . ?
B2D As1D B1D 107.1(7) . . ?
C28 Ge1A H1AA 109.2 . . ?
C28 Ge1A H1AB 109.2 . . ?
C28 Ge1A B1A 112.1(2) . . ?
H1AA Ge1A H1AB 107.9 . . ?
B1A Ge1A H1AA 109.2 . . ?
B1A Ge1A H1AB 109.2 . . ?
As2A B4A H4AA 107.1 . . ?
As2A B4A H4AB 107.1 . . ?
C55 B4A As2A 120.9(8) . . ?
C55 B4A H4AA 107.1 . . ?
C55 B4A H4AB 107.1 . . ?
H4AA B4A H4AB 106.8 . . ?
Ge2B B3B As2B 111.0(8) . . ?
Ge2B B3B H3BA 109.4 . . ?
Ge2B B3B H3BB 109.4 . . ?
As2B B3B H3BA 109.4 . . ?
As2B B3B H3BB 109.4 . . ?
H3BA B3B H3BB 108.0 . . ?
As2B B5B H5BA 107.0 . . ?
As2B B5B H5BB 107.0 . . ?
C82 B5B As2B 121.2(8) . . ?
C82 B5B H5BA 107.0 . . ?
C82 B5B H5BB 107.0 . . ?
H5BA B5B H5BB 106.8 . . ?
H2CC As2C H2CD 109.0 . . ?
B3C As2C H2CC 111.1 . . ?
B3C As2C H2CD 111.1 . . ?
B4C As2C H2CC 111.1 . . ?
B4C As2C H2CD 111.1 . . ?
B4C As2C B3C 103.4(19) . . ?
Cl5 C115 Cl6 115.7(9) . . ?
Cl5 C115 H11D 108.4 . . ?
Cl5 C115 H11E 108.4 . . ?
Cl6 C115 H11D 108.4 . . ?
Cl6 C115 H11E 108.4 . . ?
H11D C115 H11E 107.4 . . ?
Cl7 C116 Cl8 127.5(17) . . ?
Cl7 C116 H11F 105.4 . . ?
Cl7 C116 H11G 105.4 . . ?
Cl8 C116 H11F 105.4 . . ?
Cl8 C116 H11G 105.4 . . ?
H11F C116 H11G 106.0 . . ?
F9 C112 S3 108.6(18) . . ?
F7 C112 F9 108(2) . . ?
F7 C112 S3 112.5(18) . . ?
F8 C112 F9 102(2) . . ?
F8 C112 F7 110(2) . . ?
F8 C112 S3 114.6(19) . . ?
O7 S3 C112 120.8(16) . . ?
O7 S3 O9 96.2(19) . . ?
O7 S3 O8 93.9(19) . . ?
O9 S3 C112 120.6(16) . . ?
O8 S3 C112 125.8(18) . . ?
O8 S3 O9 91.9(18) . . ?
C90 C94A C96A 108.5(8) . . ?
C90 C94A C95A 113.7(7) . . ?
C90 C94A H94A 107.7 . . ?
C96A C94A C95A 111.4(8) . . ?
C96A C94A H94A 107.7 . . ?
C95A C94A H94A 107.7 . . ?
C52 C54B H54D 109.5 . . ?
C52 C54B H54E 109.5 . . ?
C52 C54B H54F 109.5 . . ?
H54D C54B H54E 109.5 . . ?
H54D C54B H54F 109.5 . . ?
H54E C54B H54F 109.5 . . ?
C52 C53B H53D 109.5 . . ?
C52 C53B H53E 109.5 . . ?
C52 C53B H53F 109.5 . . ?
H53D C53B H53E 109.5 . . ?
H53D C53B H53F 109.5 . . ?
H53E C53B H53F 109.5 . . ?
C1 B2A H2AA 109.2 . . ?
C1 B2A H2AB 109.2 . . ?
C1 B2A As1A 112.2(7) . . ?
H2AA B2A H2AB 107.9 . . ?
As1A B2A H2AA 109.2 . . ?
As1A B2A H2AB 109.2 . . ?
Cl2 C113 Cl1 105.9(12) . . ?
Cl2 C113 H11H 110.6 . . ?
Cl2 C113 H11I 110.6 . . ?
Cl1 C113 H11H 110.6 . . ?
Cl1 C113 H11I 110.6 . . ?
H11H C113 H11I 108.7 . . ?
Cl10 C42 H42G 109.2 . . ?
Cl10 C42 H42H 109.2 . . ?
Cl9 C42 Cl10 111.9(12) . . ?
Cl9 C42 H42G 109.2 . . ?
Cl9 C42 H42H 109.2 . . ?
H42G C42 H42H 107.9 . . ?
Cl4 C114 Cl3 127.9(16) . . ?
Cl4 C114 H11J 105.3 . . ?
Cl4 C114 H11K 105.3 . . ?
Cl3 C114 H11J 105.3 . . ?
Cl3 C114 H11K 105.3 . . ?
H11J C114 H11K 106.0 . . ?
Ge1A B1A H1AC 111.1 . . ?
Ge1A B1A H1AD 111.1 . . ?
Ge1A B1A As1A 103.4(3) . . ?
H1AC B1A H1AD 109.0 . . ?
As1A B1A H1AC 111.1 . . ?
As1A B1A H1AD 111.1 . . ?
Ge1B B1B H1BE 111.6 . . ?
Ge1B B1B H1BF 111.6 . . ?
As1B B1B Ge1B 101.0(5) . . ?
As1B B1B H1BE 111.6 . . ?
As1B B1B H1BF 111.6 . . ?
H1BE B1B H1BF 109.4 . . ?
B2A As1A B1A 119.0(4) . . ?
B2A As1A H1AE 107.6 . . ?
B2A As1A H1AF 107.6 . . ?
B1A As1A H1AE 107.6 . . ?
B1A As1A H1AF 107.6 . . ?
H1AE As1A H1AF 107.0 . . ?
As1B B2B H2BA 108.3 . . ?
As1B B2B H2BB 108.3 . . ?
C28 B2B As1B 116.0(10) . . ?
C28 B2B H2BA 108.3 . . ?
C28 B2B H2BB 108.3 . . ?
H2BA B2B H2BB 107.4 . . ?
Ge1C B1C H1CC 113.3 . . ?
Ge1C B1C H1CD 113.3 . . ?
Ge1C B1C As1C 91.7(6) . . ?
H1CC B1C H1CD 110.7 . . ?
As1C B1C H1CC 113.3 . . ?
As1C B1C H1CD 113.3 . . ?
B1C As1C H1CE 110.9 . . ?
B1C As1C H1CF 110.9 . . ?
H1CE As1C H1CF 108.9 . . ?
B2C As1C B1C 104.4(10) . . ?
B2C As1C H1CE 110.9 . . ?
B2C As1C H1CF 110.9 . . ?
As2C B3C H3CA 110.0 . . ?
As2C B3C H3CB 110.0 . . ?
H3CA B3C H3CB 108.3 . . ?
Ge2C B3C As2C 108.7(11) . . ?
Ge2C B3C H3CA 110.0 . . ?
Ge2C B3C H3CB 110.0 . . ?
C55 Ge2C H2CE 108.2 . . ?
C55 Ge2C H2CF 108.2 . . ?
B3C Ge2C C55 116.4(9) . . ?
B3C Ge2C H2CE 108.2 . . ?
B3C Ge2C H2CF 108.2 . . ?
H2CE Ge2C H2CF 107.3 . . ?
C82 B4C As2C 111.8(2) . . ?
C82 B4C H4CA 109.3 . . ?
C82 B4C H4CB 109.3 . . ?
As2C B4C H4CA 109.3 . . ?
As2C B4C H4CB 109.3 . . ?
H4CA B4C H4CB 107.9 . . ?
C103 C106 H10N 109.5 . . ?
C103 C106 H10O 109.5 . . ?
C103 C106 H10P 109.5 . . ?
H10N C106 H10O 109.5 . . ?
H10N C106 H10P 109.5 . . ?
H10O C106 H10P 109.5 . . ?
C1 B2C As1C 111.5(3) . . ?
C1 B2C H2CA 109.3 . . ?
C1 B2C H2CB 109.3 . . ?
As1C B2C H2CA 109.3 . . ?
As1C B2C H2CB 109.3 . . ?
H2CA B2C H2CB 108.0 . . ?
C1 Ge1D H1DC 113.5 . . ?
C1 Ge1D H1DD 113.5 . . ?
C1 Ge1D B1D 90.9(9) . . ?
H1DC Ge1D H1DD 110.8 . . ?
B1D Ge1D H1DC 113.5 . . ?
B1D Ge1D H1DD 113.5 . . ?
As1D B1D H1DE 107.5 . . ?
As1D B1D H1DF 107.5 . . ?
Ge1D B1D As1D 119.3(11) . . ?
Ge1D B1D H1DE 107.5 . . ?
Ge1D B1D H1DF 107.5 . . ?
H1DE B1D H1DF 107.0 . . ?
C28 B2D As1D 108.1(2) . . ?
C28 B2D H2DA 110.1 . . ?
C28 B2D H2DB 110.1 . . ?
As1D B2D H2DA 110.1 . . ?
As1D B2D H2DB 110.1 . . ?
H2DA B2D H2DB 108.4 . . ?
C40 C41A H41D 109.5 . . ?
C40 C41A H41E 109.5 . . ?
C40 C41A H41F 109.5 . . ?
H41D C41A H41E 109.5 . . ?
H41D C41A H41F 109.5 . . ?
H41E C41A H41F 109.5 . . ?
C40 C42A H42D 109.5 . . ?
C40 C42A H42E 109.5 . . ?
C40 C42A H42F 109.5 . . ?
H42D C42A H42E 109.5 . . ?
H42D C42A H42F 109.5 . . ?
H42E C42A H42F 109.5 . . ?
C79 C81A H81D 109.5 . . ?
C79 C81A H81E 109.5 . . ?
C79 C81A H81F 109.5 . . ?
H81D C81A H81E 109.5 . . ?
H81D C81A H81F 109.5 . . ?
H81E C81A H81F 109.5 . . ?

loop_
_geom_bond_atom_site_label_1
_geom_bond_atom_site_label_2
_geom_bond_distance
_geom_bond_site_symmetry_2
_geom_bond_publ_flag
Ge2A H2AC 1.4500 . ?
Ge2A H2AD 1.4500 . ?
Ge2A C82 1.932(3) . ?
Ge2A B3A 1.995(15) . ?
Ge1C H1CA 1.4500 . ?
Ge1C H1CB 1.4500 . ?
Ge1C C28 2.050(4) . ?
Ge1C B1C 2.067(11) . ?
As2A H2AE 1.4500 . ?
As2A H2AF 1.4500 . ?
As2A B3A 2.007(10) . ?
As2A B4A 2.010(10) . ?
S1 O1 1.433(3) . ?
S1 O2 1.444(3) . ?
S1 O3 1.431(3) . ?
S1 C110 1.812(5) . ?
Ge2B H2BC 1.4500 . ?
Ge2B H2BD 1.4500 . ?
Ge2B C55 1.963(4) . ?
Ge2B B3B 1.940(18) . ?
S2 O4 1.424(4) . ?
S2 O5 1.438(3) . ?
S2 O6 1.443(3) . ?
S2 C111 1.801(6) . ?
As2B H2BE 1.4500 . ?
As2B H2BF 1.4500 . ?
As2B B3B 2.002(10) . ?
As2B B5B 1.992(10) . ?
Ge1B H1BA 1.4500 . ?
Ge1B H1BB 1.4500 . ?
Ge1B C1 2.006(4) . ?
Ge1B B1B 2.087(11) . ?
As1B H1BC 1.4500 . ?
As1B H1BD 1.4500 . ?
As1B B1B 2.085(10) . ?
As1B B2B 2.051(16) . ?
N1 C1 1.345(4) . ?
N1 C2 1.375(4) . ?
N1 C4 1.453(4) . ?
F6 C111 1.323(5) . ?
N8 C97 1.453(4) . ?
N8 C82 1.341(4) . ?
N8 C84 1.376(4) . ?
N6 C70 1.452(4) . ?
N6 C55 1.349(4) . ?
N6 C57 1.378(4) . ?
N2 C1 1.353(4) . ?
N2 C3 1.381(4) . ?
N2 C16 1.447(4) . ?
N4 C28 1.354(4) . ?
N4 C43 1.440(5) . ?
N4 C30 1.384(4) . ?
N3 C28 1.343(4) . ?
N3 C31 1.452(4) . ?
N3 C29 1.379(4) . ?
N5 C58 1.451(4) . ?
N5 C55 1.349(4) . ?
N5 C56 1.381(4) . ?
N7 C85 1.452(4) . ?
N7 C82 1.348(4) . ?
N7 C83 1.384(5) . ?
F4 C111 1.334(5) . ?
F5 C111 1.337(6) . ?
F3 C110 1.331(5) . ?
C1 B2A 1.595(9) . ?
C1 B2C 1.622(3) . ?
C1 Ge1D 1.990(7) . ?
F1 C110 1.337(6) . ?
C3 H3 0.9500 . ?
C3 C2 1.344(5) . ?
C70 C71 1.390(5) . ?
C70 C75 1.389(5) . ?
F2 C110 1.330(7) . ?
C97 C102 1.401(5) . ?
C97 C98 1.394(5) . ?
C2 H2 0.9500 . ?
C28 Ge1A 1.994(3) . ?
C28 B2B 1.601(9) . ?
C28 B2D 1.615(3) . ?
C4 C5 1.402(4) . ?
C4 C9 1.401(5) . ?
C58 C63 1.403(5) . ?
C58 C59 1.389(5) . ?
C55 B4A 1.594(13) . ?
C55 Ge2C 2.012(13) . ?
C31 C36 1.386(5) . ?
C31 C32 1.403(5) . ?
C10 H10 1.0000 . ?
C10 C5 1.516(4) . ?
C10 C027 1.532(5) . ?
C10 C11 1.524(5) . ?
C5 C12 1.388(5) . ?
C16 C21 1.403(5) . ?
C16 C17 1.399(5) . ?
C43 C44 1.408(5) . ?
C43 C48 1.392(5) . ?
C12 H12 0.9500 . ?
C12 C7 1.383(5) . ?
C85 C86 1.396(5) . ?
C85 C90 1.396(6) . ?
C63 C67 1.516(5) . ?
C63 C62 1.387(5) . ?
C8 H8 0.9500 . ?
C8 C9 1.384(5) . ?
C8 C7 1.385(5) . ?
C102 C107 1.511(5) . ?
C102 C101 1.394(5) . ?
C82 B5B 1.593(13) . ?
C82 B4C 1.672(3) . ?
C56 H56 0.9500 . ?
C56 C57 1.342(5) . ?
C57 H57 0.9500 . ?
C9 C13 1.523(5) . ?
C86 C87 1.398(5) . ?
C86 C91 1.507(5) . ?
C13 H13 1.0000 . ?
C13 C15 1.536(5) . ?
C13 C14 1.522(5) . ?
C71 C76 1.527(6) . ?
C71 C72 1.392(5) . ?
C59 C64 1.512(5) . ?
C59 C60 1.394(5) . ?
C29 H29 0.9500 . ?
C29 C30 1.337(6) . ?
C75 C74 1.402(5) . ?
C75 C79 1.515(5) . ?
C36 C40 1.523(5) . ?
C36 C35 1.401(5) . ?
C30 H30 0.9500 . ?
C32 C37 1.504(6) . ?
C32 C33 1.397(6) . ?
C98 C99 1.394(5) . ?
C98 C103 1.517(6) . ?
C21 C20 1.407(5) . ?
C21 C25 1.503(6) . ?
C44 C49 1.513(6) . ?
C44 C45 1.404(6) . ?
C87 H87 0.9500 . ?
C87 C88 1.381(6) . ?
C7 H7 0.9500 . ?
C91 H91 1.0000 . ?
C91 C92 1.519(6) . ?
C91 C93 1.501(6) . ?
C67 H67 1.0000 . ?
C67 C69 1.528(6) . ?
C67 C68 1.533(6) . ?
C48 C47 1.391(6) . ?
C48 C52 1.516(6) . ?
C99 H99 0.9500 . ?
C99 C100 1.376(6) . ?
C37 H37 1.0000 . ?
C37 C39 1.523(6) . ?
C37 C38 1.539(6) . ?
C88 H88 0.9500 . ?
C88 C89 1.363(6) . ?
C40 H40 1.0000 . ?
C40 H40A 1.0000 . ?
C40 C42B 1.521(12) . ?
C40 C41B 1.552(11) . ?
C40 C41A 1.516(9) . ?
C40 C42A 1.557(9) . ?
C84 H84 0.9500 . ?
C84 C83 1.332(5) . ?
C83 H83 0.9500 . ?
C027 H02A 0.9800 . ?
C027 H02B 0.9800 . ?
C027 H02C 0.9800 . ?
C107 H107 1.0000 . ?
C107 C108 1.511(6) . ?
C107 C109 1.520(7) . ?
C64 H64 1.0000 . ?
C64 C65 1.525(6) . ?
C64 C66 1.525(6) . ?
C35 H35 0.9500 . ?
C35 C34 1.389(6) . ?
C101 H101 0.9500 . ?
C101 C100 1.373(6) . ?
C74 H74 0.9500 . ?
C74 C73 1.377(6) . ?
C49 H49 1.0000 . ?
C49 C51 1.539(6) . ?
C49 C50 1.526(6) . ?
C17 C18 1.405(5) . ?
C17 C22 1.529(6) . ?
C20 H20 0.9500 . ?
C20 C19 1.367(7) . ?
C11 H11A 0.9800 . ?
C11 H11B 0.9800 . ?
C11 H11C 0.9800 . ?
C90 C89 1.393(5) . ?
C90 C94B 1.597(13) . ?
C90 C94A 1.517(11) . ?
C25 H25 1.0000 . ?
C25 C26 1.532(6) . ?
C25 C27 1.530(6) . ?
C62 H62 0.9500 . ?
C62 C61 1.380(6) . ?
C15 H15A 0.9800 . ?
C15 H15B 0.9800 . ?
C15 H15C 0.9800 . ?
C100 H100 0.9500 . ?
C76 H76 1.0000 . ?
C76 C78 1.511(7) . ?
C76 C77 1.486(6) . ?
C34 H34 0.9500 . ?
C34 C33 1.364(6) . ?
C33 H33 0.9500 . ?
C73 H73 0.9500 . ?
C73 C72 1.377(7) . ?
C47 H47 0.9500 . ?
C47 C46 1.379(7) . ?
C65 H65A 0.9800 . ?
C65 H65B 0.9800 . ?
C65 H65C 0.9800 . ?
C103 H103 1.0000 . ?
C103 H10A 1.0000 . ?
C103 C104 1.521(8) . ?
C103 C105 1.540(14) . ?
C103 C106 1.589(14) . ?
C14 H14A 0.9800 . ?
C14 H14B 0.9800 . ?
C14 H14C 0.9800 . ?
C79 H79 1.0000 . ?
C79 H79A 1.0000 . ?
C79 C80 1.519(6) . ?
C79 C81B 1.524(14) . ?
C79 C81A 1.535(10) . ?
C60 H60 0.9500 . ?
C60 C61 1.373(6) . ?
C52 H52 1.0000 . ?
C52 H52A 1.0000 . ?
C52 C54A 1.485(9) . ?
C52 C53A 1.567(11) . ?
C52 C54B 1.630(13) . ?
C52 C53B 1.483(14) . ?
B3A H3AA 1.1600 . ?
B3A H3AB 1.1600 . ?
C69 H69A 0.9800 . ?
C69 H69B 0.9800 . ?
C69 H69C 0.9800 . ?
C89 H89 0.9500 . ?
C66 H66A 0.9800 . ?
C66 H66B 0.9800 . ?
C66 H66C 0.9800 . ?
C72 H72 0.9500 . ?
C46 H46 0.9500 . ?
C46 C45 1.365(7) . ?
C61 H61 0.9500 . ?
C45 H45 0.9500 . ?
C18 H18 0.9500 . ?
C18 C19 1.390(7) . ?
C19 H19 0.9500 . ?
C92 H92A 0.9800 . ?
C92 H92B 0.9800 . ?
C92 H92C 0.9800 . ?
C26 H26A 0.9800 . ?
C26 H26B 0.9800 . ?
C26 H26C 0.9800 . ?
C22 H22 1.0000 . ?
C22 C24 1.532(7) . ?
C22 C23 1.499(9) . ?
C78 H78A 0.9800 . ?
C78 H78B 0.9800 . ?
C78 H78C 0.9800 . ?
C93 H93A 0.9800 . ?
C93 H93B 0.9800 . ?
C93 H93C 0.9800 . ?
C39 H39A 0.9800 . ?
C39 H39B 0.9800 . ?
C39 H39C 0.9800 . ?
C77 H77A 0.9800 . ?
C77 H77B 0.9800 . ?
C77 H77C 0.9800 . ?
C38 H38A 0.9800 . ?
C38 H38B 0.9800 . ?
C38 H38C 0.9800 . ?
C68 H68A 0.9800 . ?
C68 H68B 0.9800 . ?
C68 H68C 0.9800 . ?
C108 H10B 0.9800 . ?
C108 H10C 0.9800 . ?
C108 H10D 0.9800 . ?
C51 H51A 0.9800 . ?
C51 H51B 0.9800 . ?
C51 H51C 0.9800 . ?
C50 H50A 0.9800 . ?
C50 H50B 0.9800 . ?
C50 H50C 0.9800 . ?
C80 H80A 0.9800 . ?
C80 H80B 0.9800 . ?
C80 H80C 0.9800 . ?
C27 H27A 0.9800 . ?
C27 H27B 0.9800 . ?
C27 H27C 0.9800 . ?
C94B H94B 1.0000 . ?
C94B C96B 1.541(12) . ?
C94B C95B 1.550(12) . ?
C24 H24A 0.9800 . ?
C24 H24B 0.9800 . ?
C24 H24C 0.9800 . ?
C42B H42A 0.9800 . ?
C42B H42B 0.9800 . ?
C42B H42C 0.9800 . ?
C109 H10E 0.9800 . ?
C109 H10F 0.9800 . ?
C109 H10G 0.9800 . ?
C23 H23A 0.9800 . ?
C23 H23B 0.9800 . ?
C23 H23C 0.9800 . ?
C104 H10H 0.9800 . ?
C104 H10I 0.9800 . ?
C104 H10J 0.9800 . ?
C41B H41A 0.9800 . ?
C41B H41B 0.9800 . ?
C41B H41C 0.9800 . ?
C105 H10K 0.9800 . ?
C105 H10L 0.9800 . ?
C105 H10M 0.9800 . ?
C81B H81A 0.9800 . ?
C81B H81B 0.9800 . ?
C81B H81C 0.9800 . ?
C96A H96A 0.9800 . ?
C96A H96B 0.9800 . ?
C96A H96C 0.9800 . ?
C96A C94A 1.537(10) . ?
C54A H54A 0.9800 . ?
C54A H54B 0.9800 . ?
C54A H54C 0.9800 . ?
C95A H95A 0.9800 . ?
C95A H95B 0.9800 . ?
C95A H95C 0.9800 . ?
C95A C94A 1.561(11) . ?
C53A H53A 0.9800 . ?
C53A H53B 0.9800 . ?
C53A H53C 0.9800 . ?
C96B H96D 0.9800 . ?
C96B H96E 0.9800 . ?
C96B H96F 0.9800 . ?
C95B H95D 0.9800 . ?
C95B H95E 0.9800 . ?
C95B H95F 0.9800 . ?
As1D H1DA 1.4500 . ?
As1D H1DB 1.4500 . ?
As1D B1D 2.085(10) . ?
As1D B2D 2.058(6) . ?
Ge1A H1AA 1.4500 . ?
Ge1A H1AB 1.4500 . ?
Ge1A B1A 2.055(8) . ?
B4A H4AA 1.1600 . ?
B4A H4AB 1.1600 . ?
B3B H3BA 1.1600 . ?
B3B H3BB 1.1600 . ?
B5B H5BA 1.1600 . ?
B5B H5BB 1.1600 . ?
As2C H2CC 1.4500 . ?
As2C H2CD 1.4500 . ?
As2C B3C 1.996(11) . ?
As2C B4C 1.972(8) . ?
Cl5 C115 1.702(12) . ?
Cl6 C115 1.715(12) . ?
C115 H11D 0.9900 . ?
C115 H11E 0.9900 . ?
Cl7 C116 1.652(15) . ?
Cl8 C116 1.681(15) . ?
C116 H11F 0.9900 . ?
C116 H11G 0.9900 . ?
C112 F9 1.342(19) . ?
C112 F7 1.340(19) . ?
C112 F8 1.325(19) . ?
C112 S3 1.78(2) . ?
S3 O7 1.57(3) . ?
S3 O9 1.58(3) . ?
S3 O8 1.57(3) . ?
C94A H94A 1.0000 . ?
C54B H54D 0.9800 . ?
C54B H54E 0.9800 . ?
C54B H54F 0.9800 . ?
C53B H53D 0.9800 . ?
C53B H53E 0.9800 . ?
C53B H53F 0.9800 . ?
B2A H2AA 1.1600 . ?
B2A H2AB 1.1600 . ?
B2A As1A 2.034(10) . ?
Cl2 C113 1.700(18) . ?
Cl1 C113 1.833(18) . ?
C113 H11H 0.9900 . ?
C113 H11I 0.9900 . ?
Cl10 C42 1.754(16) . ?
Cl9 C42 1.654(17) . ?
C42 H42G 0.9900 . ?
C42 H42H 0.9900 . ?
Cl4 C114 1.678(17) . ?
Cl3 C114 1.773(17) . ?
C114 H11J 0.9900 . ?
C114 H11K 0.9900 . ?
B1A H1AC 1.1600 . ?
B1A H1AD 1.1600 . ?
B1A As1A 2.076(6) . ?
B1B H1BE 1.1600 . ?
B1B H1BF 1.1600 . ?
As1A H1AE 1.4500 . ?
As1A H1AF 1.4500 . ?
B2B H2BA 1.1600 . ?
B2B H2BB 1.1600 . ?
B1C H1CC 1.1600 . ?
B1C H1CD 1.1600 . ?
B1C As1C 2.088(10) . ?
As1C H1CE 1.4500 . ?
As1C H1CF 1.4500 . ?
As1C B2C 2.061(8) . ?
B3C H3CA 1.1600 . ?
B3C H3CB 1.1600 . ?
B3C Ge2C 1.99(2) . ?
Ge2C H2CE 1.4500 . ?
Ge2C H2CF 1.4500 . ?
B4C H4CA 1.1600 . ?
B4C H4CB 1.1600 . ?
C106 H10N 0.9800 . ?
C106 H10O 0.9800 . ?
C106 H10P 0.9800 . ?
B2C H2CA 1.1600 . ?
B2C H2CB 1.1600 . ?
Ge1D H1DC 1.4500 . ?
Ge1D H1DD 1.4500 . ?
Ge1D B1D 2.069(12) . ?
B1D H1DE 1.1600 . ?
B1D H1DF 1.1600 . ?
B2D H2DA 1.1600 . ?
B2D H2DB 1.1600 . ?
C41A H41D 0.9800 . ?
C41A H41E 0.9800 . ?
C41A H41F 0.9800 . ?
C42A H42D 0.9800 . ?
C42A H42E 0.9800 . ?
C42A H42F 0.9800 . ?
C81A H81D 0.9800 . ?
C81A H81E 0.9800 . ?
C81A H81F 0.9800 . ?

loop_
_geom_torsion_atom_site_label_1
_geom_torsion_atom_site_label_2
_geom_torsion_atom_site_label_3
_geom_torsion_atom_site_label_4
_geom_torsion
_geom_torsion_site_symmetry_1
_geom_torsion_site_symmetry_2
_geom_torsion_site_symmetry_3
_geom_torsion_site_symmetry_4
_geom_torsion_publ_flag
N1 C1 B2A As1A -73.3(7) . . . . ?
N1 C1 B2C As1C -85.1(4) . . . . ?
N1 C4 C5 C10 -3.5(4) . . . . ?
N1 C4 C5 C12 179.2(3) . . . . ?
N1 C4 C9 C8 -178.7(3) . . . . ?
N1 C4 C9 C13 4.7(5) . . . . ?
O1 S1 C110 F3 -59.9(5) . . . . ?
O1 S1 C110 F1 -179.1(3) . . . . ?
O1 S1 C110 F2 60.4(4) . . . . ?
N8 C97 C102 C107 0.1(5) . . . . ?
N8 C97 C102 C101 177.4(3) . . . . ?
N8 C97 C98 C99 -176.7(3) . . . . ?
N8 C97 C98 C103 2.0(5) . . . . ?
N8 C82 B5B As2B 66.7(13) . . . . ?
N8 C82 B4C As2C 97.4(5) . . . . ?
N8 C84 C83 N7 0.0(5) . . . . ?
N6 C70 C71 C76 -5.5(5) . . . . ?
N6 C70 C71 C72 176.7(3) . . . . ?
N6 C70 C75 C74 -177.2(3) . . . . ?
N6 C70 C75 C79 2.8(5) . . . . ?
N6 C55 B4A As2A 123.4(9) . . . . ?
N2 C1 B2A As1A 115.8(5) . . . . ?
N2 C1 B2C As1C 98.2(4) . . . . ?
N2 C3 C2 N1 -0.1(4) . . . . ?
N2 C16 C21 C20 -177.6(3) . . . . ?
N2 C16 C21 C25 0.7(5) . . . . ?
N2 C16 C17 C18 177.3(3) . . . . ?
N2 C16 C17 C22 0.2(6) . . . . ?
N4 C28 B2B As1B 64(3) . . . . ?
N4 C28 B2D As1D 117.6(3) . . . . ?
N4 C43 C44 C49 -4.8(5) . . . . ?
N4 C43 C44 C45 177.5(3) . . . . ?
N4 C43 C48 C47 -177.2(3) . . . . ?
N4 C43 C48 C52 3.2(5) . . . . ?
N3 C28 B2B As1B -125.6(14) . . . . ?
N3 C28 B2D As1D -77.7(4) . . . . ?
N3 C31 C36 C40 -1.7(5) . . . . ?
N3 C31 C36 C35 179.7(3) . . . . ?
N3 C31 C32 C37 0.4(5) . . . . ?
N3 C31 C32 C33 -179.5(3) . . . . ?
N3 C29 C30 N4 0.2(4) . . . . ?
N5 C58 C63 C67 -3.3(5) . . . . ?
N5 C58 C63 C62 176.8(3) . . . . ?
N5 C58 C59 C64 -0.5(5) . . . . ?
N5 C58 C59 C60 -178.2(3) . . . . ?
N5 C55 B4A As2A -57.5(15) . . . . ?
N5 C56 C57 N6 0.2(4) . . . . ?
O2 S1 C110 F3 -179.9(4) . . . . ?
O2 S1 C110 F1 61.0(4) . . . . ?
O2 S1 C110 F2 -59.5(4) . . . . ?
O3 S1 C110 F3 60.3(5) . . . . ?
O3 S1 C110 F1 -58.9(4) . . . . ?
O3 S1 C110 F2 -179.4(3) . . . . ?
N7 C85 C86 C87 178.6(3) . . . . ?
N7 C85 C86 C91 -3.9(5) . . . . ?
N7 C85 C90 C89 -178.5(4) . . . . ?
N7 C85 C90 C94B -13.5(8) . . . . ?
N7 C85 C90 C94A 16.5(7) . . . . ?
N7 C82 B5B As2B -107.1(9) . . . . ?
N7 C82 B4C As2C -80.5(4) . . . . ?
O4 S2 C111 F6 65.7(3) . . . . ?
O4 S2 C111 F4 -54.4(4) . . . . ?
O4 S2 C111 F5 -174.2(3) . . . . ?
O5 S2 C111 F6 -174.6(3) . . . . ?
O5 S2 C111 F4 65.3(4) . . . . ?
O5 S2 C111 F5 -54.6(3) . . . . ?
O6 S2 C111 F6 -53.9(3) . . . . ?
O6 S2 C111 F4 -174.0(3) . . . . ?
O6 S2 C111 F5 66.2(3) . . . . ?
C1 N1 C2 C3 -0.1(4) . . . . ?
C1 N1 C4 C5 -86.6(4) . . . . ?
C1 N1 C4 C9 94.4(4) . . . . ?
C1 N2 C3 C2 0.3(4) . . . . ?
C1 N2 C16 C21 -93.7(4) . . . . ?
C1 N2 C16 C17 88.7(4) . . . . ?
C3 N2 C1 Ge1B -165.7(3) . . . . ?
C3 N2 C1 N1 -0.3(4) . . . . ?
C3 N2 C1 B2A 172.2(6) . . . . ?
C3 N2 C1 B2C 176.7(3) . . . . ?
C3 N2 C1 Ge1D -178.4(6) . . . . ?
C3 N2 C16 C21 86.1(4) . . . . ?
C3 N2 C16 C17 -91.5(4) . . . . ?
C70 N6 C55 Ge2B -3.2(5) . . . . ?
C70 N6 C55 N5 -179.9(3) . . . . ?
C70 N6 C55 B4A -0.6(9) . . . . ?
C70 N6 C55 Ge2C 2.8(10) . . . . ?
C70 N6 C57 C56 179.6(3) . . . . ?
C70 C71 C76 C78 -106.4(4) . . . . ?
C70 C71 C76 C77 126.8(4) . . . . ?
C70 C71 C72 C73 1.6(6) . . . . ?
C70 C75 C74 C73 -0.6(6) . . . . ?
C70 C75 C79 C80 114.8(5) . . . . ?
C70 C75 C79 C81B -135.9(8) . . . . ?
C70 C75 C79 C81A -109.5(7) . . . . ?
C97 N8 C82 Ge2A 4.7(5) . . . . ?
C97 N8 C82 N7 -178.9(3) . . . . ?
C97 N8 C82 B5B 6.2(8) . . . . ?
C97 N8 C82 B4C 3.1(6) . . . . ?
C97 N8 C84 C83 179.1(4) . . . . ?
C97 C102 C107 C108 -131.5(4) . . . . ?
C97 C102 C107 C109 103.1(5) . . . . ?
C97 C102 C101 C100 -1.1(6) . . . . ?
C97 C98 C99 C100 -0.4(5) . . . . ?
C97 C98 C103 C104 -94.6(5) . . . . ?
C97 C98 C103 C105 154.7(6) . . . . ?
C97 C98 C103 C106 125.4(6) . . . . ?
C2 N1 C1 Ge1B 166.6(3) . . . . ?
C2 N1 C1 N2 0.2(4) . . . . ?
C2 N1 C1 B2A -172.0(6) . . . . ?
C2 N1 C1 B2C -177.2(2) . . . . ?
C2 N1 C1 Ge1D 178.1(7) . . . . ?
C2 N1 C4 C5 89.7(4) . . . . ?
C2 N1 C4 C9 -89.4(4) . . . . ?
C28 N4 C43 C44 -92.7(4) . . . . ?
C28 N4 C43 C48 85.8(4) . . . . ?
C28 N4 C30 C29 -0.2(4) . . . . ?
C28 N3 C31 C36 93.3(4) . . . . ?
C28 N3 C31 C32 -86.4(4) . . . . ?
C28 N3 C29 C30 -0.1(4) . . . . ?
C4 N1 C1 Ge1B -16.7(5) . . . . ?
C4 N1 C1 N2 176.9(3) . . . . ?
C4 N1 C1 B2A 4.7(7) . . . . ?
C4 N1 C1 B2C -0.5(5) . . . . ?
C4 N1 C1 Ge1D -5.2(8) . . . . ?
C4 N1 C2 C3 -176.8(3) . . . . ?
C4 C5 C12 C7 -0.1(5) . . . . ?
C4 C9 C13 C15 86.3(4) . . . . ?
C4 C9 C13 C14 -150.5(3) . . . . ?
C58 N5 C55 Ge2B 3.0(6) . . . . ?
C58 N5 C55 N6 179.2(3) . . . . ?
C58 N5 C55 B4A -0.1(9) . . . . ?
C58 N5 C55 Ge2C -3.3(9) . . . . ?
C58 N5 C56 C57 -179.2(3) . . . . ?
C58 C63 C67 C69 88.5(4) . . . . ?
C58 C63 C67 C68 -148.4(4) . . . . ?
C58 C63 C62 C61 1.8(6) . . . . ?
C58 C59 C64 C65 -103.8(4) . . . . ?
C58 C59 C64 C66 131.4(4) . . . . ?
C58 C59 C60 C61 1.1(6) . . . . ?
C55 N6 C70 C71 -86.4(4) . . . . ?
C55 N6 C70 C75 93.9(4) . . . . ?
C55 N6 C57 C56 0.1(4) . . . . ?
C55 N5 C58 C63 97.8(4) . . . . ?
C55 N5 C58 C59 -83.0(4) . . . . ?
C55 N5 C56 C57 -0.5(4) . . . . ?
C31 N3 C28 Ge1C -18.5(5) . . . . ?
C31 N3 C28 N4 179.3(3) . . . . ?
C31 N3 C28 Ge1A 10.7(5) . . . . ?
C31 N3 C28 B2B 7.7(14) . . . . ?
C31 N3 C28 B2D 12.2(5) . . . . ?
C31 N3 C29 C30 -179.5(3) . . . . ?
C31 C36 C40 C42B 100.2(9) . . . . ?
C31 C36 C40 C41B -136.5(8) . . . . ?
C31 C36 C40 C41A -108.2(6) . . . . ?
C31 C36 C40 C42A 128.7(5) . . . . ?
C31 C36 C35 C34 -0.3(6) . . . . ?
C31 C32 C37 C39 -107.3(5) . . . . ?
C31 C32 C37 C38 128.4(4) . . . . ?
C31 C32 C33 C34 -0.2(6) . . . . ?
C10 C5 C12 C7 -177.4(3) . . . . ?
C5 C4 C9 C8 2.3(5) . . . . ?
C5 C4 C9 C13 -174.3(3) . . . . ?
C5 C12 C7 C8 1.3(6) . . . . ?
C16 N2 C1 Ge1B 14.1(5) . . . . ?
C16 N2 C1 N1 179.5(3) . . . . ?
C16 N2 C1 B2A -8.0(7) . . . . ?
C16 N2 C1 B2C -3.5(6) . . . . ?
C16 N2 C1 Ge1D 1.4(7) . . . . ?
C16 N2 C3 C2 -179.5(3) . . . . ?
C16 C21 C20 C19 0.6(5) . . . . ?
C16 C21 C25 C26 -94.3(4) . . . . ?
C16 C21 C25 C27 140.5(4) . . . . ?
C16 C17 C18 C19 0.0(6) . . . . ?
C16 C17 C22 C24 -126.8(5) . . . . ?
C16 C17 C22 C23 109.6(5) . . . . ?
C43 N4 C28 Ge1C 16.8(5) . . . . ?
C43 N4 C28 N3 177.4(3) . . . . ?
C43 N4 C28 Ge1A -13.9(5) . . . . ?
C43 N4 C28 B2B -11.0(13) . . . . ?
C43 N4 C28 B2D -15.1(5) . . . . ?
C43 N4 C30 C29 -177.4(3) . . . . ?
C43 C44 C49 C51 -99.7(5) . . . . ?
C43 C44 C49 C50 134.5(4) . . . . ?
C43 C44 C45 C46 -0.3(6) . . . . ?
C43 C48 C47 C46 -0.2(6) . . . . ?
C43 C48 C52 C54A 126.5(7) . . . . ?
C43 C48 C52 C53A -116.3(8) . . . . ?
C43 C48 C52 C54B 86.1(7) . . . . ?
C43 C48 C52 C53B -150.2(9) . . . . ?
C85 N7 C82 Ge2A -4.7(5) . . . . ?
C85 N7 C82 N8 178.7(3) . . . . ?
C85 N7 C82 B5B -6.5(8) . . . . ?
C85 N7 C82 B4C -2.8(5) . . . . ?
C85 N7 C83 C84 -178.9(4) . . . . ?
C85 C86 C87 C88 0.5(5) . . . . ?
C85 C86 C91 C92 155.7(4) . . . . ?
C85 C86 C91 C93 -80.1(5) . . . . ?
C85 C90 C89 C88 -0.5(7) . . . . ?
C85 C90 C94B C96B -121.5(10) . . . . ?
C85 C90 C94B C95B 113.0(10) . . . . ?
C85 C90 C94A C96A -150.5(6) . . . . ?
C85 C90 C94A C95A 85.0(8) . . . . ?
C63 C58 C59 C64 178.6(3) . . . . ?
C63 C58 C59 C60 0.9(6) . . . . ?
C63 C62 C61 C60 0.0(7) . . . . ?
C8 C9 C13 C15 -90.2(4) . . . . ?
C8 C9 C13 C14 33.0(5) . . . . ?
C102 C97 C98 C99 0.2(5) . . . . ?
C102 C97 C98 C103 178.8(4) . . . . ?
C102 C101 C100 C99 0.9(6) . . . . ?
C82 N8 C97 C102 88.2(4) . . . . ?
C82 N8 C97 C98 -94.7(4) . . . . ?
C82 N8 C84 C83 -0.4(5) . . . . ?
C82 N7 C85 C86 -83.9(5) . . . . ?
C82 N7 C85 C90 96.4(5) . . . . ?
C82 N7 C83 C84 0.4(5) . . . . ?
C56 N5 C58 C63 -83.7(4) . . . . ?
C56 N5 C58 C59 95.5(4) . . . . ?
C56 N5 C55 Ge2B -175.7(3) . . . . ?
C56 N5 C55 N6 0.6(4) . . . . ?
C56 N5 C55 B4A -178.7(8) . . . . ?
C56 N5 C55 Ge2C 178.1(8) . . . . ?
C57 N6 C70 C71 94.2(4) . . . . ?
C57 N6 C70 C75 -85.5(4) . . . . ?
C57 N6 C55 Ge2B 176.3(3) . . . . ?
C57 N6 C55 N5 -0.4(4) . . . . ?
C57 N6 C55 B4A 178.8(8) . . . . ?
C57 N6 C55 Ge2C -177.8(9) . . . . ?
C9 C4 C5 C10 175.5(3) . . . . ?
C9 C4 C5 C12 -1.8(5) . . . . ?
C9 C8 C7 C12 -0.7(6) . . . . ?
C86 C85 C90 C89 1.8(6) . . . . ?
C86 C85 C90 C94B 166.8(6) . . . . ?
C86 C85 C90 C94A -163.2(6) . . . . ?
C86 C87 C88 C89 0.7(6) . . . . ?
C71 C70 C75 C74 3.1(5) . . . . ?
C71 C70 C75 C79 -176.9(4) . . . . ?
C59 C58 C63 C67 177.7(3) . . . . ?
C59 C58 C63 C62 -2.3(5) . . . . ?
C59 C60 C61 C62 -1.6(7) . . . . ?
C29 N3 C28 Ge1C 162.1(3) . . . . ?
C29 N3 C28 N4 0.0(4) . . . . ?
C29 N3 C28 Ge1A -168.6(3) . . . . ?
C29 N3 C28 B2B -171.6(14) . . . . ?
C29 N3 C28 B2D -167.1(3) . . . . ?
C29 N3 C31 C36 -87.5(4) . . . . ?
C29 N3 C31 C32 92.9(4) . . . . ?
C75 C70 C71 C76 174.2(4) . . . . ?
C75 C70 C71 C72 -3.6(6) . . . . ?
C75 C74 C73 C72 -1.2(7) . . . . ?
C36 C31 C32 C37 -179.3(3) . . . . ?
C36 C31 C32 C33 0.8(5) . . . . ?
C36 C35 C34 C33 0.9(6) . . . . ?
C30 N4 C28 Ge1C -160.5(3) . . . . ?
C30 N4 C28 N3 0.2(4) . . . . ?
C30 N4 C28 Ge1A 168.9(3) . . . . ?
C30 N4 C28 B2B 171.8(12) . . . . ?
C30 N4 C28 B2D 167.6(3) . . . . ?
C30 N4 C43 C44 84.1(4) . . . . ?
C30 N4 C43 C48 -97.5(4) . . . . ?
C32 C31 C36 C40 178.0(3) . . . . ?
C32 C31 C36 C35 -0.6(5) . . . . ?
C98 C97 C102 C107 -176.8(3) . . . . ?
C98 C97 C102 C101 0.5(5) . . . . ?
C98 C99 C100 C101 -0.2(6) . . . . ?
C21 C16 C17 C18 -0.3(6) . . . . ?
C21 C16 C17 C22 -177.3(4) . . . . ?
C21 C20 C19 C18 -0.8(7) . . . . ?
C44 C43 C48 C47 1.2(5) . . . . ?
C44 C43 C48 C52 -178.4(3) . . . . ?
C87 C86 C91 C92 -27.0(5) . . . . ?
C87 C86 C91 C93 97.3(4) . . . . ?
C87 C88 C89 C90 -0.6(7) . . . . ?
C7 C8 C9 C4 -1.0(5) . . . . ?
C7 C8 C9 C13 175.7(3) . . . . ?
C91 C86 C87 C88 -177.1(3) . . . . ?
C67 C63 C62 C61 -178.1(4) . . . . ?
C48 C43 C44 C49 176.8(3) . . . . ?
C48 C43 C44 C45 -0.9(5) . . . . ?
C48 C47 C46 C45 -1.0(7) . . . . ?
C99 C98 C103 C104 84.0(5) . . . . ?
C99 C98 C103 C105 -26.7(7) . . . . ?
C99 C98 C103 C106 -56.0(7) . . . . ?
C37 C32 C33 C34 180.0(4) . . . . ?
C40 C36 C35 C34 -178.9(4) . . . . ?
C84 N8 C97 C102 -91.2(4) . . . . ?
C84 N8 C97 C98 85.9(4) . . . . ?
C84 N8 C82 Ge2A -175.8(3) . . . . ?
C84 N8 C82 N7 0.6(4) . . . . ?
C84 N8 C82 B5B -174.3(7) . . . . ?
C84 N8 C82 B4C -177.4(3) . . . . ?
C83 N7 C85 C86 95.3(5) . . . . ?
C83 N7 C85 C90 -84.4(5) . . . . ?
C83 N7 C82 Ge2A 176.0(3) . . . . ?
C83 N7 C82 N8 -0.6(4) . . . . ?
C83 N7 C82 B5B 174.2(7) . . . . ?
C83 N7 C82 B4C 177.9(3) . . . . ?
C027 C10 C5 C4 -96.2(4) . . . . ?
C027 C10 C5 C12 81.0(4) . . . . ?
C107 C102 C101 C100 176.3(4) . . . . ?
C64 C59 C60 C61 -176.7(4) . . . . ?
C35 C36 C40 C42B -81.2(9) . . . . ?
C35 C36 C40 C41B 42.0(8) . . . . ?
C35 C36 C40 C41A 70.3(7) . . . . ?
C35 C36 C40 C42A -52.8(6) . . . . ?
C35 C34 C33 C32 -0.7(6) . . . . ?
C101 C102 C107 C108 51.3(5) . . . . ?
C101 C102 C107 C109 -74.1(5) . . . . ?
C74 C75 C79 C80 -65.2(5) . . . . ?
C74 C75 C79 C81B 44.1(8) . . . . ?
C74 C75 C79 C81A 70.5(8) . . . . ?
C74 C73 C72 C71 0.6(7) . . . . ?
C49 C44 C45 C46 -178.1(4) . . . . ?
C17 C16 C21 C20 0.0(5) . . . . ?
C17 C16 C21 C25 178.3(3) . . . . ?
C17 C18 C19 C20 0.5(7) . . . . ?
C20 C21 C25 C26 83.9(4) . . . . ?
C20 C21 C25 C27 -41.2(5) . . . . ?
C11 C10 C5 C4 140.2(3) . . . . ?
C11 C10 C5 C12 -42.6(4) . . . . ?
C90 C85 C86 C87 -1.7(5) . . . . ?
C90 C85 C86 C91 175.8(4) . . . . ?
C25 C21 C20 C19 -177.7(4) . . . . ?
C62 C63 C67 C69 -91.6(5) . . . . ?
C62 C63 C67 C68 31.5(5) . . . . ?
C76 C71 C72 C73 -176.2(4) . . . . ?
C33 C32 C37 C39 72.6(5) . . . . ?
C33 C32 C37 C38 -51.7(5) . . . . ?
C47 C48 C52 C54A -53.1(8) . . . . ?
C47 C48 C52 C53A 64.0(8) . . . . ?
C47 C48 C52 C54B -93.5(8) . . . . ?
C47 C48 C52 C53B 30.2(9) . . . . ?
C47 C46 C45 C44 1.3(7) . . . . ?
C103 C98 C99 C100 -179.0(4) . . . . ?
C79 C75 C74 C73 179.4(4) . . . . ?
C60 C59 C64 C65 73.8(5) . . . . ?
C60 C59 C64 C66 -51.0(5) . . . . ?
C52 C48 C47 C46 179.4(4) . . . . ?
C89 C90 C94B C96B 43.4(11) . . . . ?
C89 C90 C94B C95B -82.0(9) . . . . ?
C89 C90 C94A C96A 45.3(9) . . . . ?
C89 C90 C94A C95A -79.2(8) . . . . ?
C72 C71 C76 C78 71.3(5) . . . . ?
C72 C71 C76 C77 -55.5(5) . . . . ?
C45 C44 C49 C51 77.9(5) . . . . ?
C45 C44 C49 C50 -47.9(5) . . . . ?
C18 C17 C22 C24 56.2(6) . . . . ?
C18 C17 C22 C23 -67.5(6) . . . . ?
C22 C17 C18 C19 177.3(4) . . . . ?
C94B C90 C89 C88 -166.7(6) . . . . ?
F9 C112 S3 O7 -72(3) . . . . ?
F9 C112 S3 O9 48(3) . . . . ?
F9 C112 S3 O8 166(2) . . . . ?
F7 C112 S3 O7 168(2) . . . . ?
F7 C112 S3 O9 -72(3) . . . . ?
F7 C112 S3 O8 47(3) . . . . ?
F8 C112 S3 O7 41(3) . . . . ?
F8 C112 S3 O9 161(2) . . . . ?
F8 C112 S3 O8 -80(3) . . . . ?
C94A C90 C89 C88 164.2(6) . . . . ?

loop_
_exptl_oxdiff_crystal_face_indexfrac_h
_exptl_oxdiff_crystal_face_indexfrac_k
_exptl_oxdiff_crystal_face_indexfrac_l
_exptl_oxdiff_crystal_face_x
_exptl_oxdiff_crystal_face_y
_exptl_oxdiff_crystal_face_z
2.0145 1.0009 0.9792 0.0928 -0.1409 0.0765
1.0114 0.0005 0.9877 0.0109 -0.0100 0.0705
-2.0153 -2.0015 -0.9792 -0.1892 0.2486 -0.0464
-1.0114 -0.0005 -0.9877 -0.0109 0.0100 -0.0705
-1.0190 2.0001 -1.9838 0.1564 -0.2186 -0.1649
-0.9932 0.0007 1.0044 0.0402 0.0364 -0.0020
0.9932 -0.0007 -1.0044 -0.0402 -0.0364 0.0020
-0.0099 -1.0012 -0.9960 -0.1220 0.0945 -0.0041
1.9856 -1.0021 -2.0088 -0.1768 0.0349 0.0342
-1.9948 1.0015 1.0128 0.1512 -0.0481 -0.0684
-1.0099 2.0007 -0.9878 0.1820 -0.2054 -0.1307
2.0039 -1.0008 -0.0167 -0.1257 0.0613 0.1026
